data_4326838
loop_
_publ_author_name
'Shinji Tanaka'
'Kazushi Mashima'

_publ_contact_author_address
;
Department of Chemistry
Graduate School of Engineering Science
Osaka University
;
_publ_contact_author_email mashima@chem.es.osaka-u.ac.jp
_publ_contact_author_fax +81-(0)6-6850-6249
_publ_contact_author_name 'Kazushi Mashima'
_publ_contact_author_phone +81-(0)6-6850-6247
_publ_section_title
;
 Interaction of Ferrocene Moieties Across a Square Pt4 Unit: Synthesis,
 Characterization, and Electrochemical Properties of Carboxylate-Bridged
 Bimetallic Pt4Fen (n= 2, 3, and 4) Complexes
;
_journal_name_full 'Inorganic Chemistry'
_journal_page_first 11384
_journal_page_last 11393
_journal_paper_doi 10.1021/ic201012m
_journal_volume 50
_journal_year 2011
_chemical_formula_moiety 'C62.33 H67.33 Fe2 N4 O14.33 Pt4'
_chemical_formula_sum 'C62.33 H67.33 Fe2 N4 O14.33 Pt4'
_chemical_formula_weight 1993.86
_space_group_IT_number 2
_symmetry_cell_setting triclinic
_symmetry_Int_Tables_number 2
_symmetry_space_group_name_Hall '-P 1'
_symmetry_space_group_name_H-M 'P -1'
_atom_sites_solution_hydrogens geom
_atom_sites_solution_primary direct
_atom_sites_solution_secondary difmap
_cell_angle_alpha 76.1927(9)
_cell_angle_beta 71.5012(9)
_cell_angle_gamma 69.6447(9)
_cell_formula_units_Z 4
_cell_length_a 16.6481(5)
_cell_length_b 19.4442(6)
_cell_length_c 23.0282(6)
_cell_measurement_reflns_used 89693
_cell_measurement_temperature 113
_cell_measurement_theta_max 27.50
_cell_measurement_theta_min 3.00
_cell_volume 6558.5(3)
_computing_cell_refinement 'RAPID AUTO'
_computing_data_collection 'RAPID AUTO (Rigaku, ????)'
_computing_data_reduction 'RAPID AUTO'
_computing_molecular_graphics 'CrystalStructure 4.0'
_computing_publication_material 'CrystalStructure 4.0 (Rigaku, 2010)'
_computing_structure_refinement 'SHELXL97 (Sheldrick, 2008)'
_computing_structure_solution 'SHELXS97 (Sheldrick, 2008)'
_diffrn_ambient_temperature 113
_diffrn_detector_area_resol_mean 10.000
_diffrn_measured_fraction_theta_full 0.978
_diffrn_measured_fraction_theta_max 0.978
_diffrn_measurement_device_type 'Rigaku R-AXIS RAPID'
_diffrn_measurement_method \w
_diffrn_radiation_type 'Mo K\a'
_diffrn_radiation_wavelength 0.71075
_diffrn_reflns_av_R_equivalents 0.0525
_diffrn_reflns_limit_h_max 21
_diffrn_reflns_limit_h_min -21
_diffrn_reflns_limit_k_max 25
_diffrn_reflns_limit_k_min -24
_diffrn_reflns_limit_l_max 29
_diffrn_reflns_limit_l_min -26
_diffrn_reflns_number 69886
_diffrn_reflns_theta_full 27.47
_diffrn_reflns_theta_max 27.47
_diffrn_standards_number 0
_exptl_absorpt_coefficient_mu 8.960
_exptl_absorpt_correction_T_max 0.408
_exptl_absorpt_correction_T_min 0.168
_exptl_absorpt_correction_type multi-scan
_exptl_absorpt_process_details 'ABSCOR (Rigaku, 1995)'
_exptl_crystal_colour orange
_exptl_crystal_density_diffrn 2.019
_exptl_crystal_description platelet
_exptl_crystal_F_000 3791.80
_exptl_crystal_size_max 0.200
_exptl_crystal_size_mid 0.150
_exptl_crystal_size_min 0.100
_refine_diff_density_max 2.000
_refine_diff_density_min -1.480
_refine_ls_extinction_method none
_refine_ls_goodness_of_fit_ref 1.079
_refine_ls_hydrogen_treatment constr
_refine_ls_number_parameters 1498
_refine_ls_number_reflns 29377
_refine_ls_number_restraints 0
_refine_ls_R_factor_gt 0.0432
_refine_ls_shift/su_max 0.002
_refine_ls_structure_factor_coef Fsqd
_refine_ls_weighting_details 'w = 1/[\s^2^(Fo^2^)+(0.0478P)^2^+29.7088P] where P=(Fo^2^+2Fc^2^)/3'
_refine_ls_weighting_scheme calc
_refine_ls_wR_factor_ref 0.1044
_reflns_number_gt 23155
_reflns_number_total 29377
_reflns_threshold_expression F^2^>2.0\s(F^2^)
_cod_data_source_file ic201012m_si_002_1.cif
_cod_data_source_block complex9b
_cod_original_cell_volume 6558.5(4)
_cod_database_code 4326838

loop_
_symmetry_equiv_pos_site_id
_symmetry_equiv_pos_as_xyz
1 +X,+Y,+Z
2 -X,-Y,-Z

loop_
_atom_site_label
_atom_site_type_symbol
_atom_site_fract_x
_atom_site_fract_y
_atom_site_fract_z
_atom_site_U_iso_or_equiv
_atom_site_adp_type
_atom_site_occupancy
_atom_site_symmetry_multiplicity
_atom_site_calc_flag
_atom_site_refinement_flags
Pt1 Pt 0.703791(19) 0.508448(15) 0.152348(13) 0.01579(6) Uani 1.0 2 d .
Pt2 Pt 0.704875(19) 0.404063(15) 0.104468(13) 0.01486(6) Uani 1.0 2 d .
Pt3 Pt 0.765655(19) 0.470427(15) 0.000287(13) 0.01429(6) Uani 1.0 2 d .
Pt4 Pt 0.723403(19) 0.586570(15) 0.047256(14) 0.01555(6) Uani 1.0 2 d .
Pt5 Pt 0.928279(19) -0.064509(15) 0.344279(13) 0.01564(6) Uani 1.0 2 d .
Pt6 Pt 0.976374(19) 0.016613(15) 0.244122(13) 0.01530(6) Uani 1.0 2 d .
Pt7 Pt 1.128741(19) -0.022429(15) 0.263591(13) 0.01536(6) Uani 1.0 2 d .
Pt8 Pt 1.073568(19) -0.089774(15) 0.369324(13) 0.01567(6) Uani 1.0 2 d .
Fe1 Fe 0.77241(9) 0.65143(7) -0.22549(6) 0.0298(3) Uani 1.0 2 d .
Fe2 Fe 0.51400(9) 0.77173(7) 0.22697(7) 0.0335(3) Uani 1.0 2 d .
Fe3 Fe 1.31796(8) 0.02829(6) 0.39355(5) 0.0205(3) Uani 1.0 2 d .
Fe4 Fe 0.98939(9) -0.34713(6) 0.46950(6) 0.0268(3) Uani 1.0 2 d .
O1 O 0.8273(4) 0.5328(3) -0.0866(3) 0.0179(11) Uani 1.0 2 d .
O2 O 0.7541(4) 0.6430(3) -0.0515(3) 0.0265(14) Uani 1.0 2 d .
O3 O 0.6761(4) 0.6849(3) 0.0967(3) 0.0223(12) Uani 1.0 2 d .
O4 O 0.6944(4) 0.6085(3) 0.1863(3) 0.0228(12) Uani 1.0 2 d .
O5 O 0.5709(4) 0.5351(3) 0.1710(3) 0.0176(11) Uani 1.0 2 d .
O6 O 0.5753(4) 0.4583(3) 0.1092(3) 0.0204(12) Uani 1.0 2 d .
O7 O 0.8316(4) 0.3480(3) 0.1039(3) 0.0183(11) Uani 1.0 2 d .
O8 O 0.8843(4) 0.4247(3) 0.0210(3) 0.0167(11) Uani 1.0 2 d .
O9 O 0.6489(4) 0.5149(3) -0.0240(3) 0.0205(12) Uani 1.0 2 d .
O10 O 0.6018(4) 0.6052(3) 0.0364(3) 0.0215(12) Uani 1.0 2 d .
O11 O 0.8456(4) 0.5740(3) 0.0545(3) 0.0173(11) Uani 1.0 2 d .
O12 O 0.8352(4) 0.4855(3) 0.1385(3) 0.0200(12) Uani 1.0 2 d .
O13 O 1.2509(4) -0.0447(3) 0.2923(3) 0.0218(12) Uani 1.0 2 d .
O14 O 1.1973(4) -0.0988(3) 0.3894(3) 0.0201(12) Uani 1.0 2 d .
O15 O 1.0228(4) -0.1615(3) 0.4546(3) 0.0204(12) Uani 1.0 2 d .
O16 O 0.9014(4) -0.1484(3) 0.4232(3) 0.0211(12) Uani 1.0 2 d .
O17 O 0.9705(4) -0.1451(3) 0.2904(3) 0.0253(13) Uani 1.0 2 d .
O18 O 0.9967(4) -0.0687(3) 0.2010(3) 0.0212(12) Uani 1.0 2 d .
O19 O 0.9496(4) 0.1066(3) 0.2842(3) 0.0219(12) Uani 1.0 2 d .
O20 O 1.0903(4) 0.0788(3) 0.2901(3) 0.0184(12) Uani 1.0 2 d .
O21 O 1.1722(4) -0.1231(3) 0.2349(3) 0.0247(13) Uani 1.0 2 d .
O22 O 1.1356(4) -0.1830(3) 0.3317(3) 0.0217(12) Uani 1.0 2 d .
O23 O 1.0143(4) 0.0001(3) 0.4127(3) 0.0191(12) Uani 1.0 2 d .
O24 O 0.8795(4) 0.0144(3) 0.4003(3) 0.0171(11) Uani 1.0 2 d .
O25 O 1.325(2) -0.3947(16) 0.4134(14) 0.067(8) Uiso 0.3300 2 d .
O26 O 1.5809(6) -0.1902(5) 0.0196(5) 0.062(3) Uiso 1.0 2 d .
O27 O 1.4229(7) -0.7470(5) 0.0810(5) 0.067(3) Uiso 1.0 2 d .
N1 N 0.6989(5) 0.4332(4) 0.2354(3) 0.0218(15) Uani 1.0 2 d .
N2 N 0.6652(5) 0.3510(4) 0.1944(3) 0.0185(14) Uani 1.0 2 d .
N3 N 0.7069(5) 0.3223(4) 0.0570(3) 0.0213(15) Uani 1.0 2 d .
N4 N 0.7928(5) 0.3699(4) -0.0337(3) 0.0173(14) Uani 1.0 2 d .
N5 N 0.8036(5) -0.0326(4) 0.3233(3) 0.0194(14) Uani 1.0 2 d .
N6 N 0.8437(5) 0.0518(4) 0.2386(4) 0.0200(14) Uani 1.0 2 d .
N7 N 1.0319(5) 0.0728(4) 0.1567(3) 0.0190(14) Uani 1.0 2 d .
N8 N 1.1745(5) 0.0275(4) 0.1727(3) 0.0198(14) Uani 1.0 2 d .
C1 C 0.6803(5) 0.3703(5) 0.2414(4) 0.0225(18) Uani 1.0 2 d .
C2 C 0.6711(6) 0.3204(5) 0.3017(4) 0.0240(18) Uani 1.0 2 d .
C3 C 0.6019(7) 0.3423(6) 0.3533(5) 0.034(3) Uani 1.0 2 d .
C4 C 0.5939(8) 0.2936(7) 0.4083(5) 0.052(3) Uani 1.0 2 d .
C5 C 0.6565(8) 0.2243(7) 0.4137(6) 0.051(4) Uani 1.0 2 d .
C6 C 0.7262(8) 0.2033(6) 0.3644(5) 0.039(3) Uani 1.0 2 d .
C7 C 0.7354(6) 0.2505(5) 0.3080(5) 0.028(2) Uani 1.0 2 d .
C8 C 0.7253(6) 0.4500(5) 0.2838(4) 0.0257(19) Uani 1.0 2 d .
C9 C 0.6699(8) 0.5098(6) 0.3137(5) 0.039(3) Uani 1.0 2 d .
C10 C 0.6939(9) 0.5285(7) 0.3581(6) 0.055(4) Uani 1.0 2 d .
C11 C 0.7725(10) 0.4892(8) 0.3764(6) 0.059(4) Uani 1.0 2 d .
C12 C 0.8280(9) 0.4291(8) 0.3436(6) 0.062(4) Uani 1.0 2 d .
C13 C 0.8052(7) 0.4108(6) 0.2972(5) 0.040(3) Uani 1.0 2 d .
C14 C 0.7998(14) 0.5075(12) 0.4248(8) 0.111(7) Uani 1.0 2 d .
C15 C 0.6307(7) 0.2882(5) 0.2048(4) 0.028(2) Uani 1.0 2 d .
C16 C 0.5964(6) 0.2848(5) 0.1522(4) 0.0218(17) Uani 1.0 2 d .
C17 C 0.6644(6) 0.2637(5) 0.0918(4) 0.0228(17) Uani 1.0 2 d .
C18 C 0.7603(6) 0.3147(4) 0.0016(4) 0.0178(16) Uani 1.0 2 d .
C19 C 0.7823(6) 0.2458(4) -0.0261(4) 0.0214(17) Uani 1.0 2 d .
C20 C 0.8498(6) 0.1826(5) -0.0116(5) 0.0257(19) Uani 1.0 2 d .
C21 C 0.8716(7) 0.1187(5) -0.0381(5) 0.034(3) Uani 1.0 2 d .
C22 C 0.8259(8) 0.1187(5) -0.0786(5) 0.040(3) Uani 1.0 2 d .
C23 C 0.7578(7) 0.1799(5) -0.0933(5) 0.030(2) Uani 1.0 2 d .
C24 C 0.7367(7) 0.2444(5) -0.0672(5) 0.030(2) Uani 1.0 2 d .
C25 C 0.8684(6) 0.3573(4) -0.0857(4) 0.0213(17) Uani 1.0 2 d .
C26 C 0.9526(6) 0.3137(5) -0.0785(5) 0.0252(18) Uani 1.0 2 d .
C27 C 1.0273(7) 0.3111(6) -0.1279(5) 0.035(3) Uani 1.0 2 d .
C28 C 1.0225(7) 0.3513(6) -0.1851(5) 0.037(3) Uani 1.0 2 d .
C29 C 0.9385(7) 0.3929(5) -0.1933(5) 0.035(3) Uani 1.0 2 d .
C30 C 0.8633(7) 0.3960(5) -0.1442(5) 0.029(2) Uani 1.0 2 d .
C31 C 1.1040(9) 0.3508(8) -0.2385(6) 0.061(4) Uani 1.0 2 d .
C32 C 0.8025(5) 0.6021(4) -0.0935(4) 0.0195(17) Uani 1.0 2 d .
C33 C 0.8321(6) 0.6416(5) -0.1569(4) 0.0220(17) Uani 1.0 2 d .
C34 C 0.8944(6) 0.6048(5) -0.2087(4) 0.0246(18) Uani 1.0 2 d .
C35 C 0.8990(7) 0.6602(6) -0.2613(5) 0.036(3) Uani 1.0 2 d .
C36 C 0.8393(7) 0.7285(6) -0.2436(5) 0.033(3) Uani 1.0 2 d .
C37 C 0.7987(6) 0.7173(5) -0.1798(5) 0.028(2) Uani 1.0 2 d .
C38 C 0.6726(9) 0.6050(7) -0.1883(7) 0.060(4) Uiso 1.0 2 d .
C39 C 0.7318(8) 0.5668(7) -0.2362(6) 0.046(3) Uiso 1.0 2 d .
C40 C 0.7391(9) 0.6170(7) -0.2904(7) 0.061(4) Uiso 1.0 2 d .
C41 C 0.6836(10) 0.6844(8) -0.2781(7) 0.067(4) Uiso 1.0 2 d .
C42 C 0.6413(11) 0.6806(9) -0.2161(8) 0.076(5) Uiso 1.0 2 d .
C43 C 0.6754(5) 0.6719(5) 0.1535(4) 0.0224(18) Uani 1.0 2 d .
C44 C 0.6445(6) 0.7362(5) 0.1878(4) 0.0245(18) Uani 1.0 2 d .
C45 C 0.6105(6) 0.8125(5) 0.1644(5) 0.033(3) Uani 1.0 2 d .
C46 C 0.5729(7) 0.8519(6) 0.2162(5) 0.040(3) Uani 1.0 2 d .
C47 C 0.5834(7) 0.8022(6) 0.2704(5) 0.040(3) Uani 1.0 2 d .
C48 C 0.6287(7) 0.7306(6) 0.2540(5) 0.036(3) Uani 1.0 2 d .
C49 C 0.4613(7) 0.7060(6) 0.2030(7) 0.055(4) Uani 1.0 2 d .
C50 C 0.4271(7) 0.7808(7) 0.1774(7) 0.050(3) Uani 1.0 2 d .
C51 C 0.3834(7) 0.8237(6) 0.2273(6) 0.041(3) Uani 1.0 2 d .
C52 C 0.3902(7) 0.7753(6) 0.2824(6) 0.047(3) Uani 1.0 2 d .
C53 C 0.4376(7) 0.7020(6) 0.2679(8) 0.059(4) Uani 1.0 2 d .
C54 C 0.5352(6) 0.5081(5) 0.1452(4) 0.0223(17) Uani 1.0 2 d .
C55 C 0.4350(6) 0.5359(6) 0.1583(5) 0.035(3) Uani 1.0 2 d .
C56 C 0.8943(5) 0.3716(4) 0.0657(4) 0.0173(16) Uani 1.0 2 d .
C57 C 0.9856(6) 0.3338(5) 0.0739(4) 0.0251(18) Uani 1.0 2 d .
C58 C 0.5905(6) 0.5707(5) 0.0009(4) 0.0209(17) Uani 1.0 2 d .
C59 C 0.5040(6) 0.5997(5) -0.0162(5) 0.029(2) Uani 1.0 2 d .
C60 C 0.8774(5) 0.5255(4) 0.0961(4) 0.0158(15) Uani 1.0 2 d .
C61 C 0.9701(6) 0.5147(5) 0.0946(4) 0.0262(19) Uani 1.0 2 d .
C62 C 0.7843(6) 0.0201(4) 0.2776(4) 0.0213(17) Uani 1.0 2 d .
C63 C 0.6915(6) 0.0460(5) 0.2700(4) 0.0220(17) Uani 1.0 2 d .
C64 C 0.6682(8) 0.0143(6) 0.2319(5) 0.042(3) Uani 1.0 2 d .
C65 C 0.5836(9) 0.0428(7) 0.2220(6) 0.052(4) Uani 1.0 2 d .
C66 C 0.5233(7) 0.1022(7) 0.2492(6) 0.054(4) Uani 1.0 2 d .
C67 C 0.5444(6) 0.1328(6) 0.2867(6) 0.043(3) Uani 1.0 2 d .
C68 C 0.6293(6) 0.1054(5) 0.2976(5) 0.032(3) Uani 1.0 2 d .
C69 C 0.7405(6) -0.0699(5) 0.3634(5) 0.028(2) Uani 1.0 2 d .
C70 C 0.7526(9) -0.1419(6) 0.3539(7) 0.059(4) Uani 1.0 2 d .
C71 C 0.6986(9) -0.1830(7) 0.3944(8) 0.075(5) Uani 1.0 2 d .
C72 C 0.6323(8) -0.1550(8) 0.4442(7) 0.062(5) Uani 1.0 2 d .
C73 C 0.6193(8) -0.0835(8) 0.4509(6) 0.061(4) Uani 1.0 2 d .
C74 C 0.6746(7) -0.0413(7) 0.4125(5) 0.042(3) Uani 1.0 2 d .
C75 C 0.5755(10) -0.2026(10) 0.4863(9) 0.123(9) Uani 1.0 2 d .
C76 C 0.8210(6) 0.1029(5) 0.1842(4) 0.0262(19) Uani 1.0 2 d .
C77 C 0.8803(6) 0.1533(5) 0.1553(5) 0.028(2) Uani 1.0 2 d .
C78 C 0.9715(6) 0.1171(5) 0.1177(4) 0.0262(19) Uani 1.0 2 d .
C79 C 1.1185(6) 0.0668(4) 0.1378(4) 0.0188(16) Uani 1.0 2 d .
C80 C 1.1524(6) 0.1080(5) 0.0752(4) 0.0221(17) Uani 1.0 2 d .
C81 C 1.1653(7) 0.0827(5) 0.0207(5) 0.033(2) Uani 1.0 2 d .
C82 C 1.1938(7) 0.1247(6) -0.0359(5) 0.039(3) Uani 1.0 2 d .
C83 C 1.2071(7) 0.1900(5) -0.0379(5) 0.038(3) Uani 1.0 2 d .
C84 C 1.1966(6) 0.2164(5) 0.0158(5) 0.029(2) Uani 1.0 2 d .
C85 C 1.1679(6) 0.1756(5) 0.0726(4) 0.0228(17) Uani 1.0 2 d .
C86 C 1.2660(6) 0.0254(5) 0.1500(4) 0.0256(19) Uani 1.0 2 d .
C87 C 1.3252(7) -0.0233(6) 0.1107(5) 0.042(3) Uani 1.0 2 d .
C88 C 1.4148(7) -0.0235(8) 0.0886(5) 0.050(3) Uani 1.0 2 d .
C89 C 1.4447(7) 0.0236(9) 0.1054(5) 0.057(4) Uani 1.0 2 d .
C90 C 1.3851(8) 0.0700(7) 0.1480(5) 0.050(4) Uani 1.0 2 d .
C91 C 1.2967(7) 0.0718(6) 0.1705(5) 0.032(2) Uani 1.0 2 d .
C92 C 1.5425(9) 0.0228(12) 0.0785(7) 0.095(7) Uani 1.0 2 d .
C93 C 1.2529(6) -0.0704(4) 0.3490(4) 0.0222(17) Uani 1.0 2 d .
C94 C 1.3284(5) -0.0674(5) 0.3681(4) 0.0217(17) Uani 1.0 2 d .
C95 C 1.3997(6) -0.0389(5) 0.3297(5) 0.0276(19) Uani 1.0 2 d .
C96 C 1.4487(6) -0.0349(5) 0.3682(5) 0.028(2) Uani 1.0 2 d .
C97 C 1.4079(6) -0.0597(5) 0.4318(5) 0.028(2) Uani 1.0 2 d .
C98 C 1.3346(6) -0.0806(5) 0.4309(5) 0.0271(19) Uani 1.0 2 d .
C99 C 1.2142(7) 0.1056(5) 0.3631(5) 0.036(3) Uani 1.0 2 d .
C100 C 1.2874(7) 0.1331(5) 0.3477(5) 0.034(3) Uani 1.0 2 d .
C101 C 1.3080(7) 0.1335(5) 0.4023(6) 0.038(3) Uani 1.0 2 d .
C102 C 1.2472(7) 0.1043(6) 0.4519(5) 0.042(3) Uani 1.0 2 d .
C103 C 1.1894(6) 0.0884(5) 0.4294(6) 0.037(3) Uani 1.0 2 d .
C104 C 0.9569(6) -0.1807(4) 0.4562(4) 0.0174(16) Uani 1.0 2 d .
C105 C 0.9417(6) -0.2471(5) 0.5004(4) 0.0251(18) Uani 1.0 2 d .
C106 C 1.0011(7) -0.2983(5) 0.5351(5) 0.030(2) Uani 1.0 2 d .
C107 C 0.9662(8) -0.3594(5) 0.5649(5) 0.039(3) Uani 1.0 2 d .
C108 C 0.8861(8) -0.3456(5) 0.5463(5) 0.041(3) Uani 1.0 2 d .
C109 C 0.8708(7) -0.2767(5) 0.5078(5) 0.034(3) Uani 1.0 2 d .
C110 C 1.0372(8) -0.3237(5) 0.3761(4) 0.036(3) Uani 1.0 2 d .
C111 C 1.1072(8) -0.3657(6) 0.4027(5) 0.043(3) Uani 1.0 2 d .
C112 C 1.0898(8) -0.4345(6) 0.4330(5) 0.039(3) Uani 1.0 2 d .
C113 C 1.0112(8) -0.4345(5) 0.4256(5) 0.043(3) Uani 1.0 2 d .
C114 C 0.9771(8) -0.3660(6) 0.3899(5) 0.042(3) Uani 1.0 2 d .
C115 C 0.9888(6) -0.1302(5) 0.2324(4) 0.0213(17) Uani 1.0 2 d .
C116 C 1.0006(8) -0.1910(5) 0.1961(5) 0.035(3) Uani 1.0 2 d .
C117 C 1.0123(6) 0.1201(5) 0.2958(4) 0.0196(17) Uani 1.0 2 d .
C118 C 0.9881(6) 0.1923(5) 0.3204(4) 0.0249(18) Uani 1.0 2 d .
C119 C 1.1715(6) -0.1818(5) 0.2744(4) 0.0230(18) Uani 1.0 2 d .
C120 C 1.2122(7) -0.2553(5) 0.2504(5) 0.032(2) Uani 1.0 2 d .
C121 C 0.9318(6) 0.0302(4) 0.4233(4) 0.0191(16) Uani 1.0 2 d .
C122 C 0.8910(6) 0.0894(4) 0.4639(4) 0.0208(17) Uani 1.0 2 d .
C123 C 1.330(4) -0.366(3) 0.454(3) 0.091(16) Uiso 0.3300 2 d .
C124 C 1.261(3) -0.285(3) 0.462(2) 0.067(12) Uiso 0.3300 2 d .
C125 C 1.369(5) -0.467(4) 0.400(3) 0.107(19) Uiso 0.3300 2 d .
C126 C 1.361(4) -0.488(3) 0.352(3) 0.102(18) Uiso 0.3300 2 d .
H3 H 0.5605 0.3904 0.3508 0.0409 Uiso 1.0 2 calc R
H4 H 0.5451 0.3076 0.4427 0.0628 Uiso 1.0 2 calc R
H5 H 0.6507 0.1917 0.4518 0.0618 Uiso 1.0 2 calc R
H6 H 0.7688 0.1561 0.3683 0.0470 Uiso 1.0 2 calc R
H7 H 0.7846 0.2357 0.2740 0.0340 Uiso 1.0 2 calc R
H9 H 0.6155 0.5378 0.3035 0.0472 Uiso 1.0 2 calc R
H10 H 0.6554 0.5704 0.3775 0.0659 Uiso 1.0 2 calc R
H11A H 0.9456 -0.2047 0.2081 0.0424 Uiso 1.0 2 calc R
H11B H 1.0491 -0.2345 0.2054 0.0424 Uiso 1.0 2 calc R
H11C H 1.0148 -0.1727 0.1517 0.0424 Uiso 1.0 2 calc R
H11D H 1.0255 0.2225 0.2928 0.0299 Uiso 1.0 2 calc R
H11E H 0.9976 0.1817 0.3619 0.0299 Uiso 1.0 2 calc R
H11F H 0.9257 0.2193 0.3224 0.0299 Uiso 1.0 2 calc R
H12 H 0.8823 0.4004 0.3536 0.0745 Uiso 1.0 2 calc R
H12A H 1.1665 -0.2799 0.2593 0.0389 Uiso 1.0 2 calc R
H12B H 1.2589 -0.2865 0.2708 0.0389 Uiso 1.0 2 calc R
H12C H 1.2377 -0.2471 0.2056 0.0389 Uiso 1.0 2 calc R
H12D H 0.9170 0.1302 0.4454 0.0249 Uiso 1.0 2 calc R
H12E H 0.9022 0.0689 0.5048 0.0249 Uiso 1.0 2 calc R
H12F H 0.8269 0.1078 0.4682 0.0249 Uiso 1.0 2 calc R
H12G H 1.3909 -0.3622 0.4441 0.1089 Uiso 0.3300 2 calc R
H12H H 1.3201 -0.3990 0.4938 0.1089 Uiso 0.3300 2 calc R
H12I H 1.2000 -0.2881 0.4723 0.0808 Uiso 0.3300 2 calc R
H12J H 1.2712 -0.2512 0.4230 0.0808 Uiso 0.3300 2 calc R
H12K H 1.2680 -0.2659 0.4950 0.0808 Uiso 0.3300 2 calc R
H12L H 1.4334 -0.4758 0.3938 0.1290 Uiso 0.3300 2 calc R
H12M H 1.3500 -0.5014 0.4368 0.1290 Uiso 0.3300 2 calc R
H12N H 1.3840 -0.4578 0.3136 0.1223 Uiso 0.3300 2 calc R
H12O H 1.2981 -0.4809 0.3563 0.1223 Uiso 0.3300 2 calc R
H12P H 1.3942 -0.5403 0.3499 0.1223 Uiso 0.3300 2 calc R
H13 H 0.8447 0.3714 0.2750 0.0478 Uiso 1.0 2 calc R
H14A H 0.7550 0.5048 0.4643 0.1327 Uiso 1.0 2 calc R
H14B H 0.8056 0.5578 0.4128 0.1327 Uiso 1.0 2 calc R
H14C H 0.8569 0.4721 0.4292 0.1327 Uiso 1.0 2 calc R
H15A H 0.5819 0.2910 0.2432 0.0337 Uiso 1.0 2 calc R
H15B H 0.6783 0.2416 0.2112 0.0337 Uiso 1.0 2 calc R
H16A H 0.5547 0.3340 0.1426 0.0261 Uiso 1.0 2 calc R
H16B H 0.5618 0.2487 0.1673 0.0261 Uiso 1.0 2 calc R
H17A H 0.7109 0.2177 0.1013 0.0273 Uiso 1.0 2 calc R
H17B H 0.6348 0.2532 0.0652 0.0273 Uiso 1.0 2 calc R
H20 H 0.8808 0.1832 0.0164 0.0308 Uiso 1.0 2 calc R
H21 H 0.9174 0.0758 -0.0284 0.0409 Uiso 1.0 2 calc R
H22 H 0.8414 0.0755 -0.0970 0.0482 Uiso 1.0 2 calc R
H23 H 0.7260 0.1783 -0.1204 0.0364 Uiso 1.0 2 calc R
H24 H 0.6913 0.2872 -0.0776 0.0360 Uiso 1.0 2 calc R
H26 H 0.9587 0.2855 -0.0395 0.0303 Uiso 1.0 2 calc R
H27 H 1.0835 0.2807 -0.1219 0.0425 Uiso 1.0 2 calc R
H29 H 0.9327 0.4193 -0.2328 0.0420 Uiso 1.0 2 calc R
H30 H 0.8070 0.4252 -0.1508 0.0353 Uiso 1.0 2 calc R
H31A H 1.1343 0.3000 -0.2479 0.0730 Uiso 1.0 2 calc R
H31B H 1.1440 0.3691 -0.2273 0.0730 Uiso 1.0 2 calc R
H31C H 1.0862 0.3828 -0.2750 0.0730 Uiso 1.0 2 calc R
H34 H 0.9295 0.5512 -0.2071 0.0296 Uiso 1.0 2 calc R
H35 H 0.9367 0.6521 -0.3040 0.0436 Uiso 1.0 2 calc R
H36 H 0.8279 0.7768 -0.2717 0.0397 Uiso 1.0 2 calc R
H37 H 0.7535 0.7561 -0.1550 0.0337 Uiso 1.0 2 calc R
H38 H 0.6527 0.5836 -0.1441 0.0717 Uiso 1.0 2 calc R
H39 H 0.7652 0.5128 -0.2320 0.0555 Uiso 1.0 2 calc R
H40 H 0.7787 0.6051 -0.3319 0.0731 Uiso 1.0 2 calc R
H41 H 0.6753 0.7303 -0.3092 0.0799 Uiso 1.0 2 calc R
H42 H 0.5951 0.7220 -0.1947 0.0915 Uiso 1.0 2 calc R
H45 H 0.6120 0.8341 0.1202 0.0390 Uiso 1.0 2 calc R
H46 H 0.5418 0.9063 0.2144 0.0484 Uiso 1.0 2 calc R
H47 H 0.5618 0.8151 0.3133 0.0476 Uiso 1.0 2 calc R
H48 H 0.6455 0.6841 0.2831 0.0436 Uiso 1.0 2 calc R
H49 H 0.4953 0.6634 0.1791 0.0655 Uiso 1.0 2 calc R
H50 H 0.4335 0.8003 0.1324 0.0601 Uiso 1.0 2 calc R
H51 H 0.3536 0.8784 0.2234 0.0492 Uiso 1.0 2 calc R
H52 H 0.3660 0.7896 0.3249 0.0562 Uiso 1.0 2 calc R
H53 H 0.4519 0.6562 0.2984 0.0705 Uiso 1.0 2 calc R
H55A H 0.4164 0.5896 0.1450 0.0422 Uiso 1.0 2 calc R
H55B H 0.4089 0.5252 0.2028 0.0422 Uiso 1.0 2 calc R
H55C H 0.4150 0.5111 0.1356 0.0422 Uiso 1.0 2 calc R
H57A H 1.0022 0.2812 0.0703 0.0301 Uiso 1.0 2 calc R
H57B H 0.9872 0.3388 0.1148 0.0301 Uiso 1.0 2 calc R
H57C H 1.0275 0.3567 0.0419 0.0301 Uiso 1.0 2 calc R
H59A H 0.4966 0.6506 -0.0376 0.0348 Uiso 1.0 2 calc R
H59B H 0.4554 0.5989 0.0213 0.0348 Uiso 1.0 2 calc R
H59C H 0.5032 0.5684 -0.0436 0.0348 Uiso 1.0 2 calc R
H61A H 0.9763 0.5613 0.0991 0.0314 Uiso 1.0 2 calc R
H61B H 1.0090 0.4992 0.0550 0.0314 Uiso 1.0 2 calc R
H61C H 0.9866 0.4763 0.1286 0.0314 Uiso 1.0 2 calc R
H64 H 0.7099 -0.0267 0.2127 0.0510 Uiso 1.0 2 calc R
H65 H 0.5677 0.0208 0.1962 0.0627 Uiso 1.0 2 calc R
H66 H 0.4662 0.1220 0.2415 0.0649 Uiso 1.0 2 calc R
H67 H 0.5015 0.1733 0.3060 0.0521 Uiso 1.0 2 calc R
H68 H 0.6437 0.1277 0.3239 0.0388 Uiso 1.0 2 calc R
H70 H 0.7976 -0.1624 0.3199 0.0708 Uiso 1.0 2 calc R
H71 H 0.7076 -0.2318 0.3877 0.0897 Uiso 1.0 2 calc R
H73 H 0.5711 -0.0617 0.4828 0.0728 Uiso 1.0 2 calc R
H74 H 0.6664 0.0068 0.4204 0.0510 Uiso 1.0 2 calc R
H75A H 0.5138 -0.1790 0.4843 0.1477 Uiso 1.0 2 calc R
H75B H 0.5790 -0.2082 0.5290 0.1477 Uiso 1.0 2 calc R
H75C H 0.5968 -0.2515 0.4730 0.1477 Uiso 1.0 2 calc R
H76A H 0.7587 0.1339 0.1963 0.0314 Uiso 1.0 2 calc R
H76B H 0.8255 0.0738 0.1528 0.0314 Uiso 1.0 2 calc R
H77A H 0.8503 0.1958 0.1283 0.0340 Uiso 1.0 2 calc R
H77B H 0.8865 0.1734 0.1888 0.0340 Uiso 1.0 2 calc R
H78A H 0.9670 0.0846 0.0924 0.0315 Uiso 1.0 2 calc R
H78B H 0.9965 0.1558 0.0891 0.0315 Uiso 1.0 2 calc R
H81 H 1.1551 0.0373 0.0217 0.0390 Uiso 1.0 2 calc R
H82 H 1.2038 0.1071 -0.0735 0.0465 Uiso 1.0 2 calc R
H83 H 1.2241 0.2184 -0.0769 0.0458 Uiso 1.0 2 calc R
H84 H 1.2087 0.2613 0.0138 0.0345 Uiso 1.0 2 calc R
H85 H 1.1587 0.1935 0.1098 0.0273 Uiso 1.0 2 calc R
H87 H 1.3060 -0.0569 0.0983 0.0499 Uiso 1.0 2 calc R
H88 H 1.4551 -0.0574 0.0612 0.0605 Uiso 1.0 2 calc R
H90 H 1.4057 0.1013 0.1621 0.0595 Uiso 1.0 2 calc R
H91 H 1.2573 0.1042 0.1993 0.0384 Uiso 1.0 2 calc R
H92A H 1.5554 0.0342 0.0333 0.1137 Uiso 1.0 2 calc R
H92B H 1.5811 -0.0264 0.0903 0.1137 Uiso 1.0 2 calc R
H92C H 1.5531 0.0600 0.0950 0.1137 Uiso 1.0 2 calc R
H95 H 1.4127 -0.0246 0.2838 0.0331 Uiso 1.0 2 calc R
H96 H 1.5011 -0.0155 0.3541 0.0339 Uiso 1.0 2 calc R
H97 H 1.4275 -0.0617 0.4692 0.0339 Uiso 1.0 2 calc R
H98 H 1.2931 -0.0999 0.4679 0.0325 Uiso 1.0 2 calc R
H99 H 1.1846 0.0998 0.3337 0.0428 Uiso 1.0 2 calc R
H100 H 1.3194 0.1499 0.3048 0.0410 Uiso 1.0 2 calc R
H101 H 1.3561 0.1509 0.4054 0.0456 Uiso 1.0 2 calc R
H102 H 1.2460 0.0969 0.4966 0.0503 Uiso 1.0 2 calc R
H103 H 1.1398 0.0675 0.4546 0.0442 Uiso 1.0 2 calc R
H106 H 1.0570 -0.2926 0.5380 0.0355 Uiso 1.0 2 calc R
H107 H 0.9935 -0.4042 0.5920 0.0464 Uiso 1.0 2 calc R
H108 H 0.8476 -0.3791 0.5589 0.0492 Uiso 1.0 2 calc R
H109 H 0.8197 -0.2529 0.4887 0.0404 Uiso 1.0 2 calc R
H110 H 1.0307 -0.2732 0.3515 0.0435 Uiso 1.0 2 calc R
H111 H 1.1599 -0.3508 0.4006 0.0511 Uiso 1.0 2 calc R
H112 H 1.1283 -0.4756 0.4565 0.0473 Uiso 1.0 2 calc R
H113 H 0.9832 -0.4755 0.4421 0.0511 Uiso 1.0 2 calc R
H114 H 0.9210 -0.3505 0.3766 0.0506 Uiso 1.0 2 calc R

loop_
_atom_site_aniso_label
_atom_site_aniso_U_11
_atom_site_aniso_U_22
_atom_site_aniso_U_33
_atom_site_aniso_U_12
_atom_site_aniso_U_13
_atom_site_aniso_U_23
Pt1 0.01423(14) 0.01643(13) 0.01527(14) -0.00445(11) -0.00122(11) -0.00326(10)
Pt2 0.01568(14) 0.01352(13) 0.01444(14) -0.00524(11) -0.00308(11) 0.00003(10)
Pt3 0.01522(14) 0.01176(13) 0.01440(14) -0.00400(10) -0.00271(11) -0.00064(10)
Pt4 0.01434(14) 0.01227(13) 0.01757(15) -0.00332(10) -0.00149(11) -0.00212(10)
Pt5 0.01739(14) 0.01394(13) 0.01495(14) -0.00583(11) -0.00292(11) -0.00080(10)
Pt6 0.01682(14) 0.01351(13) 0.01443(14) -0.00507(11) -0.00253(11) -0.00106(10)
Pt7 0.01569(14) 0.01364(13) 0.01459(14) -0.00372(11) -0.00192(11) -0.00173(10)
Pt8 0.01623(14) 0.01324(13) 0.01514(15) -0.00321(11) -0.00267(11) -0.00128(10)
Fe1 0.0275(7) 0.0346(7) 0.0284(7) -0.0162(6) -0.0127(6) 0.0115(6)
Fe2 0.0251(7) 0.0269(7) 0.0426(9) -0.0055(6) 0.0065(6) -0.0181(6)
Fe3 0.0187(6) 0.0204(6) 0.0214(6) -0.0039(5) -0.0066(5) -0.0019(5)
Fe4 0.0406(8) 0.0182(6) 0.0212(7) -0.0120(6) -0.0067(6) 0.0014(5)
O1 0.022(3) 0.018(3) 0.009(3) -0.005(3) -0.002(3) 0.001(2)
O2 0.027(4) 0.017(3) 0.025(4) -0.004(3) 0.004(3) -0.002(3)
O3 0.024(3) 0.021(3) 0.020(3) -0.007(3) 0.002(3) -0.008(3)
O4 0.018(3) 0.024(3) 0.025(4) -0.005(3) 0.000(3) -0.010(3)
O5 0.014(3) 0.026(3) 0.013(3) -0.007(3) 0.001(2) -0.009(3)
O6 0.016(3) 0.017(3) 0.028(4) -0.005(3) -0.006(3) -0.003(3)
O7 0.016(3) 0.015(3) 0.022(3) -0.002(3) -0.004(3) -0.005(2)
O8 0.014(3) 0.017(3) 0.014(3) -0.001(2) 0.002(2) -0.005(2)
O9 0.016(3) 0.020(3) 0.025(3) -0.007(3) -0.007(3) 0.000(3)
O10 0.018(3) 0.021(3) 0.022(3) -0.002(3) -0.005(3) -0.003(3)
O11 0.015(3) 0.016(3) 0.020(3) -0.005(2) -0.003(3) -0.002(2)
O12 0.017(3) 0.018(3) 0.024(3) -0.004(3) -0.005(3) -0.003(3)
O13 0.015(3) 0.022(3) 0.026(4) -0.006(3) -0.003(3) -0.002(3)
O14 0.015(3) 0.018(3) 0.023(3) -0.005(3) -0.002(3) 0.001(3)
O15 0.025(3) 0.017(3) 0.014(3) -0.005(3) -0.002(3) 0.002(2)
O16 0.028(4) 0.022(3) 0.015(3) -0.011(3) -0.006(3) -0.000(3)
O17 0.031(4) 0.016(3) 0.031(4) -0.006(3) -0.010(3) -0.004(3)
O18 0.020(3) 0.022(3) 0.023(3) -0.006(3) -0.003(3) -0.009(3)
O19 0.026(3) 0.015(3) 0.022(3) -0.007(3) -0.001(3) -0.004(3)
O20 0.015(3) 0.017(3) 0.024(3) -0.006(3) -0.003(3) -0.006(3)
O21 0.022(3) 0.018(3) 0.029(4) -0.003(3) -0.002(3) -0.004(3)
O22 0.022(3) 0.015(3) 0.024(4) -0.003(3) -0.003(3) -0.002(3)
O23 0.023(3) 0.015(3) 0.021(3) -0.005(3) -0.005(3) -0.007(2)
O24 0.019(3) 0.020(3) 0.011(3) -0.002(3) -0.003(3) -0.006(2)
N1 0.017(4) 0.023(4) 0.021(4) -0.009(3) -0.002(3) 0.005(3)
N2 0.024(4) 0.019(4) 0.007(3) -0.008(3) 0.000(3) 0.005(3)
N3 0.029(4) 0.016(3) 0.016(4) -0.007(3) -0.003(3) 0.001(3)
N4 0.019(4) 0.015(3) 0.018(4) -0.004(3) -0.004(3) -0.006(3)
N5 0.021(4) 0.021(4) 0.018(4) -0.006(3) -0.009(3) -0.000(3)
N6 0.017(4) 0.016(3) 0.027(4) -0.007(3) -0.007(3) 0.000(3)
N7 0.022(4) 0.023(4) 0.010(4) -0.009(3) 0.001(3) 0.001(3)
N8 0.021(4) 0.023(4) 0.016(4) -0.010(3) -0.002(3) -0.003(3)
C1 0.011(4) 0.025(4) 0.021(5) -0.003(3) 0.001(3) 0.006(4)
C2 0.020(5) 0.027(5) 0.019(5) -0.008(4) -0.004(4) 0.007(4)
C3 0.028(5) 0.035(5) 0.029(6) -0.009(4) -0.001(4) 0.005(4)
C4 0.045(7) 0.066(8) 0.029(6) -0.012(6) -0.006(5) 0.011(6)
C5 0.041(7) 0.059(8) 0.045(7) -0.021(6) -0.015(6) 0.023(6)
C6 0.046(7) 0.032(5) 0.046(7) -0.014(5) -0.029(6) 0.011(5)
C7 0.023(5) 0.031(5) 0.026(5) -0.003(4) -0.007(4) 0.001(4)
C8 0.026(5) 0.038(5) 0.017(5) -0.019(4) -0.002(4) -0.004(4)
C9 0.045(7) 0.044(6) 0.031(6) -0.012(5) -0.014(5) -0.005(5)
C10 0.075(9) 0.066(8) 0.037(7) -0.014(7) -0.023(7) -0.031(6)
C11 0.077(10) 0.084(10) 0.041(7) -0.041(8) -0.031(7) -0.009(7)
C12 0.058(8) 0.104(11) 0.044(8) -0.018(8) -0.037(7) -0.025(7)
C13 0.032(6) 0.056(7) 0.034(6) -0.013(5) -0.010(5) -0.008(5)
C14 0.138(18) 0.164(19) 0.067(12) -0.045(15) -0.050(12) -0.052(12)
C15 0.039(6) 0.024(5) 0.015(5) -0.009(4) -0.005(4) 0.004(4)
C16 0.019(4) 0.022(4) 0.024(5) -0.010(4) -0.004(4) 0.000(4)
C17 0.029(5) 0.016(4) 0.025(5) -0.012(4) -0.004(4) -0.001(3)
C18 0.023(4) 0.018(4) 0.016(4) -0.002(3) -0.011(4) -0.006(3)
C19 0.029(5) 0.015(4) 0.020(5) -0.008(4) -0.007(4) 0.000(3)
C20 0.034(5) 0.018(4) 0.033(5) -0.008(4) -0.019(4) -0.005(4)
C21 0.047(6) 0.024(5) 0.032(6) -0.008(5) -0.010(5) -0.010(4)
C22 0.053(7) 0.023(5) 0.036(6) -0.014(5) 0.008(5) -0.013(4)
C23 0.038(6) 0.025(5) 0.033(6) -0.015(4) -0.011(5) -0.003(4)
C24 0.031(5) 0.025(5) 0.034(6) -0.004(4) -0.013(4) -0.005(4)
C25 0.026(5) 0.016(4) 0.021(5) -0.006(4) -0.003(4) -0.004(3)
C26 0.029(5) 0.020(4) 0.029(5) -0.009(4) -0.007(4) -0.006(4)
C27 0.033(6) 0.041(6) 0.038(6) -0.012(5) -0.000(5) -0.026(5)
C28 0.042(6) 0.037(6) 0.037(6) -0.025(5) 0.007(5) -0.020(5)
C29 0.046(6) 0.027(5) 0.028(5) -0.016(5) 0.002(5) -0.003(4)
C30 0.033(5) 0.025(5) 0.027(5) -0.005(4) -0.006(4) -0.006(4)
C31 0.052(8) 0.079(9) 0.053(8) -0.035(7) 0.020(6) -0.032(7)
C32 0.016(4) 0.013(4) 0.023(5) -0.003(3) -0.004(4) 0.007(3)
C33 0.021(4) 0.024(4) 0.022(5) -0.009(4) -0.009(4) 0.004(4)
C34 0.026(5) 0.026(5) 0.022(5) -0.012(4) -0.010(4) 0.005(4)
C35 0.027(5) 0.048(6) 0.031(6) -0.021(5) -0.004(4) 0.009(5)
C36 0.038(6) 0.035(5) 0.033(6) -0.023(5) -0.018(5) 0.013(4)
C37 0.027(5) 0.024(5) 0.032(5) -0.011(4) -0.012(4) 0.009(4)
C43 0.013(4) 0.021(4) 0.034(5) -0.004(3) 0.002(4) -0.019(4)
C44 0.019(5) 0.026(5) 0.024(5) -0.007(4) 0.003(4) -0.008(4)
C45 0.026(5) 0.020(5) 0.047(6) -0.006(4) 0.002(5) -0.012(4)
C46 0.038(6) 0.030(5) 0.046(7) -0.011(5) 0.013(5) -0.024(5)
C47 0.046(7) 0.053(7) 0.028(6) -0.017(5) -0.001(5) -0.030(5)
C48 0.042(6) 0.029(5) 0.041(6) -0.011(5) -0.006(5) -0.015(5)
C49 0.014(5) 0.044(7) 0.110(12) -0.013(5) 0.008(6) -0.045(7)
C50 0.019(5) 0.060(8) 0.078(9) -0.001(5) -0.012(6) -0.038(7)
C51 0.025(5) 0.038(6) 0.053(7) -0.003(5) 0.001(5) -0.018(5)
C52 0.028(6) 0.035(6) 0.061(8) -0.007(5) 0.008(5) -0.006(5)
C53 0.020(6) 0.030(6) 0.118(13) -0.011(5) -0.006(7) -0.007(7)
C54 0.020(4) 0.021(4) 0.020(5) -0.007(4) 0.000(4) 0.002(4)
C55 0.025(5) 0.032(5) 0.047(7) -0.007(4) -0.003(5) -0.014(5)
C56 0.019(4) 0.015(4) 0.020(4) -0.001(3) -0.006(4) -0.008(3)
C57 0.021(5) 0.025(5) 0.029(5) -0.006(4) -0.011(4) 0.003(4)
C58 0.029(5) 0.019(4) 0.019(4) -0.016(4) -0.011(4) 0.009(3)
C59 0.023(5) 0.031(5) 0.037(6) -0.008(4) -0.017(4) -0.001(4)
C60 0.018(4) 0.018(4) 0.010(4) -0.007(3) 0.002(3) -0.005(3)
C61 0.019(5) 0.032(5) 0.028(5) -0.009(4) -0.003(4) -0.008(4)
C62 0.021(4) 0.015(4) 0.030(5) -0.006(3) -0.009(4) -0.002(4)
C63 0.028(5) 0.024(4) 0.016(4) -0.009(4) -0.013(4) 0.005(3)
C64 0.050(7) 0.041(6) 0.042(7) -0.014(5) -0.024(6) 0.002(5)
C65 0.054(8) 0.054(7) 0.067(9) -0.026(7) -0.040(7) 0.006(6)
C66 0.028(6) 0.064(8) 0.069(9) -0.030(6) -0.024(6) 0.033(7)
C67 0.014(5) 0.042(6) 0.054(7) -0.005(4) -0.004(5) 0.019(5)
C68 0.021(5) 0.026(5) 0.043(6) -0.007(4) -0.005(4) 0.004(4)
C69 0.028(5) 0.035(5) 0.034(6) -0.020(4) -0.024(4) 0.006(4)
C70 0.047(7) 0.028(6) 0.099(11) -0.019(5) -0.020(7) 0.009(6)
C71 0.054(9) 0.047(8) 0.130(14) -0.045(7) -0.033(10) 0.032(8)
C72 0.039(7) 0.065(9) 0.076(10) -0.027(7) -0.035(7) 0.049(8)
C73 0.034(7) 0.093(10) 0.051(8) -0.034(7) -0.022(6) 0.034(7)
C74 0.036(6) 0.059(7) 0.034(6) -0.022(6) -0.012(5) 0.004(5)
C75 0.059(10) 0.117(14) 0.169(19) -0.064(10) -0.049(11) 0.111(14)
C76 0.016(4) 0.033(5) 0.028(5) -0.009(4) -0.008(4) 0.006(4)
C77 0.025(5) 0.021(4) 0.028(5) -0.002(4) -0.006(4) 0.009(4)
C78 0.022(5) 0.025(5) 0.029(5) -0.008(4) -0.008(4) 0.007(4)
C79 0.033(5) 0.018(4) 0.005(4) -0.007(4) -0.002(3) -0.003(3)
C80 0.019(4) 0.019(4) 0.020(5) -0.006(4) 0.003(4) 0.002(3)
C81 0.032(5) 0.032(5) 0.035(6) -0.017(4) -0.003(5) -0.003(4)
C82 0.045(7) 0.047(6) 0.024(5) -0.016(5) -0.001(5) -0.010(5)
C83 0.035(6) 0.029(5) 0.039(6) -0.014(5) -0.000(5) 0.011(4)
C84 0.031(5) 0.029(5) 0.031(5) -0.017(4) -0.008(4) 0.001(4)
C85 0.020(4) 0.021(4) 0.024(5) -0.006(4) -0.003(4) 0.001(4)
C86 0.020(5) 0.023(4) 0.028(5) -0.006(4) -0.003(4) 0.003(4)
C87 0.026(5) 0.035(6) 0.056(7) -0.009(5) 0.010(5) -0.021(5)
C88 0.023(6) 0.091(9) 0.032(6) -0.012(6) 0.006(5) -0.026(6)
C89 0.025(6) 0.111(11) 0.026(6) -0.023(7) -0.008(5) 0.007(7)
C90 0.047(7) 0.086(9) 0.040(7) -0.052(7) -0.021(6) 0.010(6)
C91 0.028(5) 0.043(6) 0.025(5) -0.013(5) -0.009(4) 0.002(4)
C92 0.048(8) 0.21(2) 0.045(8) -0.077(11) -0.014(7) 0.001(10)
C93 0.017(4) 0.014(4) 0.029(5) 0.003(3) -0.003(4) -0.006(4)
C94 0.014(4) 0.022(4) 0.021(5) 0.003(3) -0.003(4) -0.002(3)
C95 0.017(4) 0.023(5) 0.033(5) -0.001(4) -0.001(4) -0.001(4)
C96 0.020(5) 0.023(5) 0.038(6) -0.004(4) -0.010(4) 0.000(4)
C97 0.024(5) 0.021(4) 0.038(6) -0.000(4) -0.019(4) 0.004(4)
C98 0.026(5) 0.021(4) 0.029(5) -0.002(4) -0.007(4) -0.001(4)
C99 0.044(6) 0.021(5) 0.048(7) 0.004(4) -0.034(5) -0.007(4)
C100 0.041(6) 0.016(4) 0.034(6) -0.002(4) -0.008(5) 0.004(4)
C101 0.034(6) 0.025(5) 0.062(8) -0.004(4) -0.018(5) -0.018(5)
C102 0.036(6) 0.042(6) 0.031(6) 0.009(5) -0.003(5) -0.013(5)
C103 0.011(4) 0.030(5) 0.064(8) -0.004(4) -0.005(5) -0.007(5)
C104 0.021(4) 0.018(4) 0.010(4) -0.004(3) -0.001(3) -0.005(3)
C105 0.032(5) 0.021(4) 0.020(5) -0.008(4) -0.007(4) 0.002(4)
C106 0.035(6) 0.022(5) 0.029(5) -0.010(4) -0.008(4) 0.002(4)
C107 0.072(8) 0.021(5) 0.019(5) -0.016(5) -0.011(5) 0.005(4)
C108 0.066(8) 0.022(5) 0.032(6) -0.022(5) 0.001(5) -0.003(4)
C109 0.039(6) 0.020(5) 0.037(6) -0.010(4) -0.001(5) -0.003(4)
C110 0.066(8) 0.022(5) 0.016(5) -0.013(5) -0.004(5) -0.002(4)
C111 0.045(7) 0.042(6) 0.042(7) -0.021(5) 0.001(5) -0.012(5)
C112 0.048(7) 0.035(6) 0.021(5) 0.002(5) -0.005(5) -0.006(4)
C113 0.070(8) 0.023(5) 0.040(6) -0.023(5) -0.009(6) -0.007(4)
C114 0.057(7) 0.046(6) 0.019(5) -0.010(6) -0.011(5) -0.003(5)
C115 0.022(5) 0.023(4) 0.016(4) -0.007(4) -0.001(4) -0.004(3)
C116 0.058(7) 0.025(5) 0.030(6) -0.016(5) -0.010(5) -0.011(4)
C117 0.022(4) 0.019(4) 0.019(4) -0.013(4) -0.005(4) 0.006(3)
C118 0.029(5) 0.023(4) 0.024(5) -0.007(4) -0.004(4) -0.010(4)
C119 0.020(5) 0.020(4) 0.029(5) -0.004(4) -0.005(4) -0.009(4)
C120 0.042(6) 0.017(4) 0.036(6) -0.010(4) -0.001(5) -0.008(4)
C121 0.020(4) 0.017(4) 0.014(4) -0.002(3) -0.001(3) 0.000(3)
C122 0.024(5) 0.016(4) 0.022(5) -0.003(4) -0.006(4) -0.006(3)

loop_
_atom_type_symbol
_atom_type_description
_atom_type_scat_dispersion_real
_atom_type_scat_dispersion_imag
_atom_type_scat_source
C C 0.0033 0.0016
;
International Tables for Crystallography
(1992, Vol. C, Tables 4.2.6.8 and 6.1.1.4)
;
H H 0.0000 0.0000
;
International Tables for Crystallography
(1992, Vol. C, Table 6.1.1.4)
;
Fe Fe 0.3463 0.8444
;
International Tables for Crystallography
(1992, Vol. C, Tables 4.2.6.8 and 6.1.1.4)
;
N N 0.0061 0.0033
;
International Tables for Crystallography
(1992, Vol. C, Tables 4.2.6.8 and 6.1.1.4)
;
O O 0.0106 0.0060
;
International Tables for Crystallography
(1992, Vol. C, Tables 4.2.6.8 and 6.1.1.4)
;
Pt Pt -1.7033 8.3905
;
International Tables for Crystallography
(1992, Vol. C, Tables 4.2.6.8 and 6.1.1.4)
;

loop_
_geom_angle_atom_site_label_1
_geom_angle_atom_site_label_2
_geom_angle_atom_site_label_3
_geom_angle
_geom_angle_publ_flag
Pt2 Pt1 Pt4 89.868(15) yes
Pt2 Pt1 O4 173.28(16) yes
Pt2 Pt1 O5 85.14(19) yes
Pt2 Pt1 O12 98.47(18) yes
Pt2 Pt1 N1 85.6(3) yes
Pt4 Pt1 O4 84.73(14) yes
Pt4 Pt1 O5 95.49(14) yes
Pt4 Pt1 O12 86.10(15) yes
Pt4 Pt1 N1 173.50(17) yes
O4 Pt1 O5 91.4(3) yes
O4 Pt1 O12 85.2(3) yes
O4 Pt1 N1 100.1(3) yes
O5 Pt1 O12 176.1(3) yes
O5 Pt1 N1 88.8(3) yes
O12 Pt1 N1 89.9(3) yes
Pt1 Pt2 Pt3 88.132(14) yes
Pt1 Pt2 O6 86.1(2) yes
Pt1 Pt2 O7 93.67(19) yes
Pt1 Pt2 N2 87.5(3) yes
Pt1 Pt2 N3 175.19(17) yes
Pt3 Pt2 O6 96.44(15) yes
Pt3 Pt2 O7 86.22(14) yes
Pt3 Pt2 N2 173.5(3) yes
Pt3 Pt2 N3 87.24(17) yes
O6 Pt2 O7 177.3(2) yes
O6 Pt2 N2 88.0(3) yes
O6 Pt2 N3 93.1(3) yes
O7 Pt2 N2 89.3(3) yes
O7 Pt2 N3 87.3(3) yes
N2 Pt2 N3 97.2(3) yes
Pt2 Pt3 Pt4 90.084(14) yes
Pt2 Pt3 O1 173.80(19) yes
Pt2 Pt3 O8 85.33(14) yes
Pt2 Pt3 O9 96.23(15) yes
Pt2 Pt3 N4 85.83(16) yes
Pt4 Pt3 O1 85.92(15) yes
Pt4 Pt3 O8 95.79(17) yes
Pt4 Pt3 O9 85.98(18) yes
Pt4 Pt3 N4 175.39(17) yes
O1 Pt3 O8 90.3(2) yes
O1 Pt3 O9 88.2(3) yes
O1 Pt3 N4 98.3(3) yes
O8 Pt3 O9 177.6(3) yes
O8 Pt3 N4 86.0(3) yes
O9 Pt3 N4 92.3(3) yes
Pt1 Pt4 Pt3 88.124(13) yes
Pt1 Pt4 O2 172.51(13) yes
Pt1 Pt4 O3 87.22(14) yes
Pt1 Pt4 O10 97.87(15) yes
Pt1 Pt4 O11 85.40(14) yes
Pt3 Pt4 O2 85.28(17) yes
Pt3 Pt4 O3 174.22(15) yes
Pt3 Pt4 O10 85.61(17) yes
Pt3 Pt4 O11 96.12(16) yes
O2 Pt4 O3 99.6(2) yes
O2 Pt4 O10 85.2(3) yes
O2 Pt4 O11 91.8(3) yes
O3 Pt4 O10 91.6(3) yes
O3 Pt4 O11 86.9(3) yes
O10 Pt4 O11 176.4(2) yes
Pt6 Pt5 Pt8 91.025(15) yes
Pt6 Pt5 O16 171.21(14) yes
Pt6 Pt5 O17 84.76(16) yes
Pt6 Pt5 O24 97.39(14) yes
Pt6 Pt5 N5 86.40(17) yes
Pt8 Pt5 O16 86.36(18) yes
Pt8 Pt5 O17 96.5(2) yes
Pt8 Pt5 O24 85.97(18) yes
Pt8 Pt5 N5 174.7(2) yes
O16 Pt5 O17 87.2(3) yes
O16 Pt5 O24 90.8(2) yes
O16 Pt5 N5 96.9(3) yes
O17 Pt5 O24 176.7(3) yes
O17 Pt5 N5 87.9(3) yes
O24 Pt5 N5 89.7(3) yes
Pt5 Pt6 Pt7 88.432(14) yes
Pt5 Pt6 O18 86.72(15) yes
Pt5 Pt6 O19 95.16(15) yes
Pt5 Pt6 N6 87.22(17) yes
Pt5 Pt6 N7 172.45(16) yes
Pt7 Pt6 O18 97.09(18) yes
Pt7 Pt6 O19 86.43(19) yes
Pt7 Pt6 N6 173.3(2) yes
Pt7 Pt6 N7 86.5(2) yes
O18 Pt6 O19 176.1(3) yes
O18 Pt6 N6 87.7(3) yes
O18 Pt6 N7 88.3(3) yes
O19 Pt6 N6 88.9(3) yes
O19 Pt6 N7 90.1(3) yes
N6 Pt6 N7 98.3(3) yes
Pt6 Pt7 Pt8 90.811(14) yes
Pt6 Pt7 O13 170.70(15) yes
Pt6 Pt7 O20 85.13(18) yes
Pt6 Pt7 O21 96.6(2) yes
Pt6 Pt7 N8 88.0(2) yes
Pt8 Pt7 O13 85.46(14) yes
Pt8 Pt7 O20 96.26(14) yes
Pt8 Pt7 O21 85.43(16) yes
Pt8 Pt7 N8 175.9(3) yes
O13 Pt7 O20 86.8(3) yes
O13 Pt7 O21 91.6(3) yes
O13 Pt7 N8 96.3(3) yes
O20 Pt7 O21 177.6(3) yes
O20 Pt7 N8 87.6(3) yes
O21 Pt7 N8 90.8(3) yes
Pt5 Pt8 Pt7 88.957(14) yes
Pt5 Pt8 O14 173.85(14) yes
Pt5 Pt8 O15 86.67(17) yes
Pt5 Pt8 O22 96.4(2) yes
Pt5 Pt8 O23 86.36(19) yes
Pt7 Pt8 O14 87.85(13) yes
Pt7 Pt8 O15 170.95(18) yes
Pt7 Pt8 O22 86.51(15) yes
Pt7 Pt8 O23 96.69(15) yes
O14 Pt8 O15 97.2(3) yes
O14 Pt8 O22 88.6(3) yes
O14 Pt8 O23 88.8(3) yes
O15 Pt8 O22 86.1(2) yes
O15 Pt8 O23 90.9(2) yes
O22 Pt8 O23 175.8(3) yes
C33 Fe1 C34 41.6(4) yes
C33 Fe1 C35 68.1(4) yes
C33 Fe1 C36 67.5(4) yes
C33 Fe1 C37 40.1(4) yes
C33 Fe1 C38 107.8(6) yes
C33 Fe1 C39 122.5(4) yes
C33 Fe1 C40 157.2(4) yes
C33 Fe1 C41 162.5(5) yes
C33 Fe1 C42 125.8(6) yes
C34 Fe1 C35 40.5(4) yes
C34 Fe1 C36 68.3(4) yes
C34 Fe1 C37 68.8(4) yes
C34 Fe1 C38 123.3(5) yes
C34 Fe1 C39 107.4(5) yes
C34 Fe1 C40 121.0(5) yes
C34 Fe1 C41 155.1(5) yes
C34 Fe1 C42 162.5(5) yes
C35 Fe1 C36 40.2(4) yes
C35 Fe1 C37 67.6(5) yes
C35 Fe1 C38 159.9(5) yes
C35 Fe1 C39 124.6(5) yes
C35 Fe1 C40 108.7(5) yes
C35 Fe1 C41 122.0(5) yes
C35 Fe1 C42 156.4(5) yes
C36 Fe1 C37 39.9(4) yes
C36 Fe1 C38 158.3(5) yes
C36 Fe1 C39 160.9(4) yes
C36 Fe1 C40 125.6(5) yes
C36 Fe1 C41 110.0(6) yes
C36 Fe1 C42 122.3(6) yes
C37 Fe1 C38 122.8(5) yes
C37 Fe1 C39 157.7(4) yes
C37 Fe1 C40 161.6(5) yes
C37 Fe1 C41 126.9(5) yes
C37 Fe1 C42 109.4(6) yes
C38 Fe1 C39 39.6(5) yes
C38 Fe1 C40 66.9(6) yes
C38 Fe1 C41 67.7(6) yes
C38 Fe1 C42 41.9(6) yes
C39 Fe1 C40 39.3(5) yes
C39 Fe1 C41 65.6(6) yes
C39 Fe1 C42 67.2(6) yes
C40 Fe1 C41 38.4(6) yes
C40 Fe1 C42 66.2(7) yes
C41 Fe1 C42 39.6(6) yes
C44 Fe2 C45 41.4(4) yes
C44 Fe2 C46 68.9(4) yes
C44 Fe2 C47 69.5(4) yes
C44 Fe2 C48 42.0(4) yes
C44 Fe2 C49 104.8(5) yes
C44 Fe2 C50 118.7(5) yes
C44 Fe2 C51 155.1(4) yes
C44 Fe2 C52 161.9(4) yes
C44 Fe2 C53 123.2(4) yes
C45 Fe2 C46 40.8(5) yes
C45 Fe2 C47 68.9(5) yes
C45 Fe2 C48 69.5(4) yes
C45 Fe2 C49 120.9(5) yes
C45 Fe2 C50 104.3(5) yes
C45 Fe2 C51 119.9(4) yes
C45 Fe2 C52 156.6(4) yes
C45 Fe2 C53 158.6(5) yes
C46 Fe2 C47 40.2(5) yes
C46 Fe2 C48 68.0(5) yes
C46 Fe2 C49 158.2(5) yes
C46 Fe2 C50 122.7(5) yes
C46 Fe2 C51 107.7(5) yes
C46 Fe2 C52 123.4(5) yes
C46 Fe2 C53 160.0(6) yes
C47 Fe2 C48 40.5(5) yes
C47 Fe2 C49 159.1(5) yes
C47 Fe2 C50 159.8(5) yes
C47 Fe2 C51 124.8(5) yes
C47 Fe2 C52 110.4(5) yes
C47 Fe2 C53 124.8(6) yes
C48 Fe2 C49 122.1(5) yes
C48 Fe2 C50 156.8(5) yes
C48 Fe2 C51 161.5(5) yes
C48 Fe2 C52 126.2(5) yes
C48 Fe2 C53 109.2(5) yes
C49 Fe2 C50 40.7(5) yes
C49 Fe2 C51 68.7(5) yes
C49 Fe2 C52 68.5(5) yes
C49 Fe2 C53 40.5(7) yes
C50 Fe2 C51 40.9(5) yes
C50 Fe2 C52 67.9(5) yes
C50 Fe2 C53 68.1(6) yes
C51 Fe2 C52 40.0(5) yes
C51 Fe2 C53 68.3(5) yes
C52 Fe2 C53 41.0(5) yes
C94 Fe3 C95 41.5(4) yes
C94 Fe3 C96 68.6(4) yes
C94 Fe3 C97 69.3(4) yes
C94 Fe3 C98 41.4(4) yes
C94 Fe3 C99 105.3(5) yes
C94 Fe3 C100 129.3(5) yes
C94 Fe3 C101 169.2(4) yes
C94 Fe3 C102 146.2(4) yes
C94 Fe3 C103 113.6(5) yes
C95 Fe3 C96 40.3(5) yes
C95 Fe3 C97 69.2(4) yes
C95 Fe3 C98 69.3(4) yes
C95 Fe3 C99 112.5(5) yes
C95 Fe3 C100 107.1(4) yes
C95 Fe3 C101 131.6(4) yes
C95 Fe3 C102 172.2(5) yes
C95 Fe3 C103 145.4(5) yes
C96 Fe3 C97 41.0(4) yes
C96 Fe3 C98 68.2(4) yes
C96 Fe3 C99 145.6(4) yes
C96 Fe3 C100 116.1(4) yes
C96 Fe3 C101 111.4(5) yes
C96 Fe3 C102 135.7(5) yes
C96 Fe3 C103 173.2(5) yes
C97 Fe3 C98 40.4(5) yes
C97 Fe3 C99 170.4(4) yes
C97 Fe3 C100 149.0(5) yes
C97 Fe3 C101 118.3(5) yes
C97 Fe3 C102 112.0(5) yes
C97 Fe3 C103 132.8(4) yes
C98 Fe3 C99 130.5(5) yes
C98 Fe3 C100 169.2(5) yes
C98 Fe3 C101 149.3(5) yes
C98 Fe3 C102 116.9(4) yes
C98 Fe3 C103 108.9(4) yes
C99 Fe3 C100 40.5(5) yes
C99 Fe3 C101 68.2(5) yes
C99 Fe3 C102 67.8(5) yes
C99 Fe3 C103 41.0(5) yes
C100 Fe3 C101 40.3(5) yes
C100 Fe3 C102 67.8(4) yes
C100 Fe3 C103 67.9(4) yes
C101 Fe3 C102 40.7(5) yes
C101 Fe3 C103 67.7(5) yes
C102 Fe3 C103 39.3(6) yes
C105 Fe4 C106 40.9(4) yes
C105 Fe4 C107 68.5(4) yes
C105 Fe4 C108 68.8(4) yes
C105 Fe4 C109 41.2(5) yes
C105 Fe4 C110 104.8(4) yes
C105 Fe4 C111 116.6(5) yes
C105 Fe4 C112 153.0(5) yes
C105 Fe4 C113 164.4(5) yes
C105 Fe4 C114 125.2(4) yes
C106 Fe4 C107 40.6(5) yes
C106 Fe4 C108 69.0(5) yes
C106 Fe4 C109 69.1(5) yes
C106 Fe4 C110 125.7(5) yes
C106 Fe4 C111 107.9(5) yes
C106 Fe4 C112 121.1(5) yes
C106 Fe4 C113 154.3(4) yes
C106 Fe4 C114 163.4(4) yes
C107 Fe4 C108 41.2(6) yes
C107 Fe4 C109 68.6(4) yes
C107 Fe4 C110 164.9(6) yes
C107 Fe4 C111 129.6(5) yes
C107 Fe4 C112 111.7(4) yes
C107 Fe4 C113 121.4(4) yes
C107 Fe4 C114 154.0(5) yes
C108 Fe4 C109 40.5(4) yes
C108 Fe4 C110 150.8(5) yes
C108 Fe4 C111 168.6(4) yes
C108 Fe4 C112 130.4(4) yes
C108 Fe4 C113 109.8(5) yes
C108 Fe4 C114 118.3(6) yes
C109 Fe4 C110 116.0(4) yes
C109 Fe4 C111 149.9(4) yes
C109 Fe4 C112 165.8(5) yes
C109 Fe4 C113 127.7(6) yes
C109 Fe4 C114 106.1(5) yes
C110 Fe4 C111 39.9(5) yes
C110 Fe4 C112 67.7(4) yes
C110 Fe4 C113 68.4(4) yes
C110 Fe4 C114 40.8(6) yes
C111 Fe4 C112 40.9(5) yes
C111 Fe4 C113 67.9(5) yes
C111 Fe4 C114 67.8(6) yes
C112 Fe4 C113 39.1(6) yes
C112 Fe4 C114 67.0(5) yes
C113 Fe4 C114 40.7(4) yes
Pt3 O1 C32 119.3(5) yes
Pt4 O2 C32 117.7(5) yes
Pt4 O3 C43 116.7(5) yes
Pt1 O4 C43 120.1(7) yes
Pt1 O5 C54 120.7(5) yes
Pt2 O6 C54 118.0(7) yes
Pt2 O7 C56 120.2(5) yes
Pt3 O8 C56 120.4(6) yes
Pt3 O9 C58 119.2(7) yes
Pt4 O10 C58 120.6(5) yes
Pt4 O11 C60 120.5(6) yes
Pt1 O12 C60 119.9(5) yes
Pt7 O13 C93 120.0(6) yes
Pt8 O14 C93 119.1(6) yes
Pt8 O15 C104 117.1(5) yes
Pt5 O16 C104 120.7(6) yes
Pt5 O17 C115 121.2(6) yes
Pt6 O18 C115 120.0(6) yes
Pt6 O19 C117 119.6(5) yes
Pt7 O20 C117 121.5(7) yes
Pt7 O21 C119 120.4(6) yes
Pt8 O22 C119 121.6(5) yes
Pt8 O23 C121 121.4(7) yes
Pt5 O24 C121 120.5(5) yes
C123 O25 C125 128(5) yes
Pt1 N1 C1 121.7(7) yes
Pt1 N1 C8 116.7(6) yes
C1 N1 C8 121.3(7) yes
Pt2 N2 C1 119.2(6) yes
Pt2 N2 C15 120.0(6) yes
C1 N2 C15 120.5(7) yes
Pt2 N3 C17 119.2(6) yes
Pt2 N3 C18 119.5(7) yes
C17 N3 C18 119.8(8) yes
Pt3 N4 C18 121.3(6) yes
Pt3 N4 C25 113.4(6) yes
C18 N4 C25 122.2(7) yes
Pt5 N5 C62 121.7(6) yes
Pt5 N5 C69 116.2(6) yes
C62 N5 C69 122.0(8) yes
Pt6 N6 C62 121.6(6) yes
Pt6 N6 C76 118.6(5) yes
C62 N6 C76 118.9(8) yes
Pt6 N7 C78 117.3(5) yes
Pt6 N7 C79 121.3(5) yes
C78 N7 C79 121.3(6) yes
Pt7 N8 C79 121.2(6) yes
Pt7 N8 C86 119.3(6) yes
C79 N8 C86 119.3(7) yes
N1 C1 N2 121.5(7) yes
N1 C1 C2 120.7(9) yes
N2 C1 C2 117.7(9) yes
C1 C2 C3 121.3(7) yes
C1 C2 C7 119.7(7) yes
C3 C2 C7 119.0(8) yes
C2 C3 C4 119.7(8) yes
C3 C4 C5 120.8(10) yes
C4 C5 C6 120.0(10) yes
C5 C6 C7 120.6(9) yes
C2 C7 C6 119.7(8) yes
N1 C8 C9 118.0(9) yes
N1 C8 C13 121.6(9) yes
C9 C8 C13 120.3(12) yes
C8 C9 C10 119.6(11) yes
C9 C10 C11 123.5(12) yes
C10 C11 C12 114.7(15) yes
C10 C11 C14 124.8(13) yes
C12 C11 C14 120.5(14) yes
C11 C12 C13 122.1(13) yes
C8 C13 C12 119.6(10) yes
N2 C15 C16 114.0(7) yes
C15 C16 C17 117.7(8) yes
N3 C17 C16 113.3(8) yes
N3 C18 N4 121.3(8) yes
N3 C18 C19 120.7(8) yes
N4 C18 C19 117.9(7) yes
C18 C19 C20 120.0(10) yes
C18 C19 C24 120.4(7) yes
C20 C19 C24 119.5(9) yes
C19 C20 C21 120.3(11) yes
C20 C21 C22 119.1(9) yes
C21 C22 C23 122.0(10) yes
C22 C23 C24 118.8(12) yes
C19 C24 C23 120.2(8) yes
N4 C25 C26 121.6(8) yes
N4 C25 C30 120.7(7) yes
C26 C25 C30 117.1(8) yes
C25 C26 C27 120.7(9) yes
C26 C27 C28 122.0(10) yes
C27 C28 C29 117.6(9) yes
C27 C28 C31 122.3(10) yes
C29 C28 C31 120.1(10) yes
C28 C29 C30 120.8(9) yes
C25 C30 C29 121.6(9) yes
O1 C32 O2 126.4(7) yes
O1 C32 C33 117.2(7) yes
O2 C32 C33 116.4(7) yes
Fe1 C33 C32 121.0(8) yes
Fe1 C33 C34 68.3(6) yes
Fe1 C33 C37 70.2(7) yes
C32 C33 C34 124.1(7) yes
C32 C33 C37 127.8(7) yes
C34 C33 C37 107.7(7) yes
Fe1 C34 C33 70.0(5) yes
Fe1 C34 C35 70.5(6) yes
C33 C34 C35 106.7(7) yes
Fe1 C35 C34 69.0(6) yes
Fe1 C35 C36 69.9(6) yes
C34 C35 C36 108.6(8) yes
Fe1 C36 C35 69.8(7) yes
Fe1 C36 C37 70.4(7) yes
C35 C36 C37 108.7(8) yes
Fe1 C37 C33 69.7(7) yes
Fe1 C37 C36 69.7(7) yes
C33 C37 C36 108.3(8) yes
Fe1 C38 C39 72.3(9) yes
Fe1 C38 C42 68.6(10) yes
C39 C38 C42 106.1(12) yes
Fe1 C39 C38 68.1(9) yes
Fe1 C39 C40 69.9(10) yes
C38 C39 C40 108.2(11) yes
Fe1 C40 C39 70.8(10) yes
Fe1 C40 C41 70.0(11) yes
C39 C40 C41 108.9(12) yes
Fe1 C41 C40 71.6(10) yes
Fe1 C41 C42 68.8(11) yes
C40 C41 C42 109.6(13) yes
Fe1 C42 C38 69.5(9) yes
Fe1 C42 C41 71.5(10) yes
C38 C42 C41 107.1(13) yes
O3 C43 O4 127.0(9) yes
O3 C43 C44 118.1(7) yes
O4 C43 C44 114.8(8) yes
Fe2 C44 C43 116.5(8) yes
Fe2 C44 C45 70.6(5) yes
Fe2 C44 C48 70.0(6) yes
C43 C44 C45 126.8(9) yes
C43 C44 C48 124.8(8) yes
C45 C44 C48 107.5(9) yes
Fe2 C45 C44 68.1(5) yes
Fe2 C45 C46 69.8(6) yes
C44 C45 C46 106.9(9) yes
Fe2 C46 C45 69.4(7) yes
Fe2 C46 C47 69.9(8) yes
C45 C46 C47 109.6(9) yes
Fe2 C47 C46 69.9(8) yes
Fe2 C47 C48 69.3(8) yes
C46 C47 C48 108.2(10) yes
Fe2 C48 C44 68.1(6) yes
Fe2 C48 C47 70.2(7) yes
C44 C48 C47 107.9(8) yes
Fe2 C49 C50 70.2(9) yes
Fe2 C49 C53 70.1(9) yes
C50 C49 C53 108.0(11) yes
Fe2 C50 C49 69.1(9) yes
Fe2 C50 C51 69.7(8) yes
C49 C50 C51 108.0(12) yes
Fe2 C51 C50 69.4(7) yes
Fe2 C51 C52 69.4(6) yes
C50 C51 C52 107.5(10) yes
Fe2 C52 C51 70.6(6) yes
Fe2 C52 C53 69.7(6) yes
C51 C52 C53 108.8(12) yes
Fe2 C53 C49 69.4(8) yes
Fe2 C53 C52 69.3(7) yes
C49 C53 C52 107.6(11) yes
O5 C54 O6 126.4(8) yes
O5 C54 C55 116.9(8) yes
O6 C54 C55 116.7(10) yes
O7 C56 O8 124.7(8) yes
O7 C56 C57 117.3(7) yes
O8 C56 C57 118.0(7) yes
O9 C58 O10 125.4(9) yes
O9 C58 C59 117.4(9) yes
O10 C58 C59 117.1(7) yes
O11 C60 O12 125.0(8) yes
O11 C60 C61 117.2(7) yes
O12 C60 C61 117.8(7) yes
N5 C62 N6 122.1(9) yes
N5 C62 C63 118.8(8) yes
N6 C62 C63 119.1(7) yes
C62 C63 C64 120.9(8) yes
C62 C63 C68 120.2(10) yes
C64 C63 C68 118.7(10) yes
C63 C64 C65 120.0(10) yes
C64 C65 C66 120.2(15) yes
C65 C66 C67 120.4(12) yes
C66 C67 C68 120.7(10) yes
C63 C68 C67 119.8(12) yes
N5 C69 C70 117.2(8) yes
N5 C69 C74 123.6(10) yes
C70 C69 C74 119.0(10) yes
C69 C70 C71 119.8(12) yes
C70 C71 C72 121.8(14) yes
C71 C72 C73 117.2(13) yes
C71 C72 C75 119.1(14) yes
C73 C72 C75 123.6(12) yes
C72 C73 C74 122.6(11) yes
C69 C74 C73 119.5(12) yes
N6 C76 C77 113.3(9) yes
C76 C77 C78 115.2(8) yes
N7 C78 C77 112.3(8) yes
N7 C79 N8 122.4(7) yes
N7 C79 C80 117.9(7) yes
N8 C79 C80 119.7(8) yes
C79 C80 C81 121.9(9) yes
C79 C80 C85 118.7(9) yes
C81 C80 C85 119.3(8) yes
C80 C81 C82 119.3(11) yes
C81 C82 C83 120.9(11) yes
C82 C83 C84 121.5(9) yes
C83 C84 C85 118.4(10) yes
C80 C85 C84 120.5(9) yes
N8 C86 C87 121.4(11) yes
N8 C86 C91 119.4(8) yes
C87 C86 C91 119.1(9) yes
C86 C87 C88 120.1(13) yes
C87 C88 C89 121.6(11) yes
C88 C89 C90 117.9(12) yes
C88 C89 C92 119.7(13) yes
C90 C89 C92 122.4(16) yes
C89 C90 C91 121.9(15) yes
C86 C91 C90 119.3(10) yes
O13 C93 O14 126.2(10) yes
O13 C93 C94 116.7(8) yes
O14 C93 C94 117.1(8) yes
Fe3 C94 C93 117.4(5) yes
Fe3 C94 C95 69.8(6) yes
Fe3 C94 C98 70.3(6) yes
C93 C94 C95 126.5(8) yes
C93 C94 C98 125.2(8) yes
C95 C94 C98 107.6(9) yes
Fe3 C95 C94 68.7(5) yes
Fe3 C95 C96 71.1(6) yes
C94 C95 C96 107.9(8) yes
Fe3 C96 C95 68.6(5) yes
Fe3 C96 C97 69.7(5) yes
C95 C96 C97 109.0(9) yes
Fe3 C97 C96 69.3(5) yes
Fe3 C97 C98 68.7(5) yes
C96 C97 C98 106.6(10) yes
Fe3 C98 C94 68.3(5) yes
Fe3 C98 C97 70.8(5) yes
C94 C98 C97 108.9(8) yes
Fe3 C99 C100 69.1(6) yes
Fe3 C99 C103 69.8(6) yes
C100 C99 C103 106.6(11) yes
Fe3 C100 C99 70.5(5) yes
Fe3 C100 C101 70.5(6) yes
C99 C100 C101 109.2(9) yes
Fe3 C101 C100 69.2(6) yes
Fe3 C101 C102 68.9(7) yes
C100 C101 C102 106.4(11) yes
Fe3 C102 C101 70.4(6) yes
Fe3 C102 C103 71.5(7) yes
C101 C102 C103 109.8(11) yes
Fe3 C103 C99 69.3(5) yes
Fe3 C103 C102 69.2(6) yes
C99 C103 C102 107.9(9) yes
O15 C104 O16 126.2(7) yes
O15 C104 C105 117.4(8) yes
O16 C104 C105 116.3(9) yes
Fe4 C105 C104 118.9(6) yes
Fe4 C105 C106 70.2(6) yes
Fe4 C105 C109 69.4(6) yes
C104 C105 C106 126.4(10) yes
C104 C105 C109 124.7(9) yes
C106 C105 C109 108.2(8) yes
Fe4 C106 C105 68.8(7) yes
Fe4 C106 C107 70.5(7) yes
C105 C106 C107 107.9(10) yes
Fe4 C107 C106 68.9(6) yes
Fe4 C107 C108 67.9(6) yes
C106 C107 C108 107.1(8) yes
Fe4 C108 C107 70.9(6) yes
Fe4 C108 C109 69.7(6) yes
C107 C108 C109 108.6(11) yes
Fe4 C109 C105 69.4(5) yes
Fe4 C109 C108 69.8(6) yes
C105 C109 C108 108.2(10) yes
Fe4 C110 C111 70.4(6) yes
Fe4 C110 C114 69.4(6) yes
C111 C110 C114 107.9(9) yes
Fe4 C111 C110 69.6(6) yes
Fe4 C111 C112 69.5(6) yes
C110 C111 C112 107.1(12) yes
Fe4 C112 C111 69.5(6) yes
Fe4 C112 C113 70.4(6) yes
C111 C112 C113 109.3(9) yes
Fe4 C113 C112 70.5(8) yes
Fe4 C113 C114 69.2(7) yes
C112 C113 C114 107.7(11) yes
Fe4 C114 C110 69.7(7) yes
Fe4 C114 C113 70.1(7) yes
C110 C114 C113 108.0(12) yes
O17 C115 O18 126.0(9) yes
O17 C115 C116 117.3(8) yes
O18 C115 C116 116.7(8) yes
O19 C117 O20 126.2(9) yes
O19 C117 C118 116.1(7) yes
O20 C117 C118 117.7(10) yes
O21 C119 O22 125.1(8) yes
O21 C119 C120 117.7(8) yes
O22 C119 C120 117.1(7) yes
O23 C121 O24 124.5(8) yes
O23 C121 C122 118.1(9) yes
O24 C121 C122 117.4(7) yes
O25 C123 C124 114(5) yes
O25 C125 C126 120(6) yes
C2 C3 H3 120.153 no
C4 C3 H3 120.139 no
C3 C4 H4 119.596 no
C5 C4 H4 119.583 no
C4 C5 H5 119.989 no
C6 C5 H5 119.989 no
C5 C6 H6 119.678 no
C7 C6 H6 119.675 no
C2 C7 H7 120.138 no
C6 C7 H7 120.140 no
C8 C9 H9 120.201 no
C10 C9 H9 120.222 no
C9 C10 H10 118.221 no
C11 C10 H10 118.233 no
C11 C12 H12 118.938 no
C13 C12 H12 118.917 no
C8 C13 H13 120.185 no
C12 C13 H13 120.179 no
C11 C14 H14A 109.467 no
C11 C14 H14B 109.461 no
C11 C14 H14C 109.472 no
H14A C14 H14B 109.475 no
H14A C14 H14C 109.484 no
H14B C14 H14C 109.469 no
N2 C15 H15A 108.752 no
N2 C15 H15B 108.758 no
C16 C15 H15A 108.744 no
C16 C15 H15B 108.746 no
H15A C15 H15B 107.637 no
C15 C16 H16A 107.875 no
C15 C16 H16B 107.870 no
C17 C16 H16A 107.886 no
C17 C16 H16B 107.880 no
H16A C16 H16B 107.184 no
N3 C17 H17A 108.914 no
N3 C17 H17B 108.922 no
C16 C17 H17A 108.921 no
C16 C17 H17B 108.925 no
H17A C17 H17B 107.750 no
C19 C20 H20 119.867 no
C21 C20 H20 119.858 no
C20 C21 H21 120.450 no
C22 C21 H21 120.426 no
C21 C22 H22 118.994 no
C23 C22 H22 119.010 no
C22 C23 H23 120.588 no
C24 C23 H23 120.599 no
C19 C24 H24 119.890 no
C23 C24 H24 119.878 no
C25 C26 H26 119.640 no
C27 C26 H26 119.627 no
C26 C27 H27 118.986 no
C28 C27 H27 118.987 no
C28 C29 H29 119.581 no
C30 C29 H29 119.581 no
C25 C30 H30 119.212 no
C29 C30 H30 119.205 no
C28 C31 H31A 109.472 no
C28 C31 H31B 109.474 no
C28 C31 H31C 109.465 no
H31A C31 H31B 109.481 no
H31A C31 H31C 109.468 no
H31B C31 H31C 109.468 no
Fe1 C34 H34 126.612 no
C33 C34 H34 126.620 no
C35 C34 H34 126.601 no
Fe1 C35 H35 125.704 no
C34 C35 H35 125.707 no
C36 C35 H35 125.706 no
Fe1 C36 H36 125.659 no
C35 C36 H36 125.664 no
C37 C36 H36 125.679 no
Fe1 C37 H37 125.832 no
C33 C37 H37 125.833 no
C36 C37 H37 125.829 no
Fe1 C38 H38 126.880 no
C39 C38 H38 126.892 no
C42 C38 H38 126.888 no
Fe1 C39 H39 125.854 no
C38 C39 H39 125.846 no
C40 C39 H39 125.864 no
Fe1 C40 H40 125.543 no
C39 C40 H40 125.540 no
C41 C40 H40 125.544 no
Fe1 C41 H41 125.208 no
C40 C41 H41 125.204 no
C42 C41 H41 125.213 no
Fe1 C42 H42 126.406 no
C38 C42 H42 126.406 no
C41 C42 H42 126.420 no
Fe2 C45 H45 126.560 no
C44 C45 H45 126.566 no
C46 C45 H45 126.570 no
Fe2 C46 H46 125.198 no
C45 C46 H46 125.211 no
C47 C46 H46 125.179 no
Fe2 C47 H47 125.916 no
C46 C47 H47 125.930 no
C48 C47 H47 125.909 no
Fe2 C48 H48 126.068 no
C44 C48 H48 126.061 no
C47 C48 H48 126.059 no
Fe2 C49 H49 125.993 no
C50 C49 H49 125.985 no
C53 C49 H49 125.990 no
Fe2 C50 H50 125.978 no
C49 C50 H50 125.980 no
C51 C50 H50 125.976 no
Fe2 C51 H51 126.244 no
C50 C51 H51 126.252 no
C52 C51 H51 126.247 no
Fe2 C52 H52 125.602 no
C51 C52 H52 125.600 no
C53 C52 H52 125.587 no
Fe2 C53 H53 126.191 no
C49 C53 H53 126.195 no
C52 C53 H53 126.186 no
C54 C55 H55A 109.467 no
C54 C55 H55B 109.471 no
C54 C55 H55C 109.467 no
H55A C55 H55B 109.474 no
H55A C55 H55C 109.469 no
H55B C55 H55C 109.481 no
C56 C57 H57A 109.467 no
C56 C57 H57B 109.469 no
C56 C57 H57C 109.472 no
H57A C57 H57B 109.469 no
H57A C57 H57C 109.470 no
H57B C57 H57C 109.481 no
C58 C59 H59A 109.475 no
C58 C59 H59B 109.469 no
C58 C59 H59C 109.477 no
H59A C59 H59B 109.466 no
H59A C59 H59C 109.469 no
H59B C59 H59C 109.471 no
C60 C61 H61A 109.466 no
C60 C61 H61B 109.473 no
C60 C61 H61C 109.462 no
H61A C61 H61B 109.477 no
H61A C61 H61C 109.474 no
H61B C61 H61C 109.475 no
C63 C64 H64 119.964 no
C65 C64 H64 119.998 no
C64 C65 H65 119.869 no
C66 C65 H65 119.889 no
C65 C66 H66 119.778 no
C67 C66 H66 119.780 no
C66 C67 H67 119.630 no
C68 C67 H67 119.650 no
C63 C68 H68 120.093 no
C67 C68 H68 120.083 no
C69 C70 H70 120.089 no
C71 C70 H70 120.100 no
C70 C71 H71 119.099 no
C72 C71 H71 119.098 no
C72 C73 H73 118.722 no
C74 C73 H73 118.718 no
C69 C74 H74 120.267 no
C73 C74 H74 120.274 no
C72 C75 H75A 109.467 no
C72 C75 H75B 109.476 no
C72 C75 H75C 109.476 no
H75A C75 H75B 109.467 no
H75A C75 H75C 109.463 no
H75B C75 H75C 109.477 no
N6 C76 H76A 108.908 no
N6 C76 H76B 108.904 no
C77 C76 H76A 108.918 no
C77 C76 H76B 108.897 no
H76A C76 H76B 107.736 no
C76 C77 H77A 108.470 no
C76 C77 H77B 108.463 no
C78 C77 H77A 108.474 no
C78 C77 H77B 108.472 no
H77A C77 H77B 107.487 no
N7 C78 H78A 109.143 no
N7 C78 H78B 109.143 no
C77 C78 H78A 109.145 no
C77 C78 H78B 109.150 no
H78A C78 H78B 107.864 no
C80 C81 H81 120.381 no
C82 C81 H81 120.366 no
C81 C82 H82 119.570 no
C83 C82 H82 119.563 no
C82 C83 H83 119.250 no
C84 C83 H83 119.228 no
C83 C84 H84 120.764 no
C85 C84 H84 120.794 no
C80 C85 H85 119.735 no
C84 C85 H85 119.724 no
C86 C87 H87 119.937 no
C88 C87 H87 119.952 no
C87 C88 H88 119.189 no
C89 C88 H88 119.195 no
C89 C90 H90 119.058 no
C91 C90 H90 119.054 no
C86 C91 H91 120.353 no
C90 C91 H91 120.362 no
C89 C92 H92A 109.470 no
C89 C92 H92B 109.473 no
C89 C92 H92C 109.470 no
H92A C92 H92B 109.476 no
H92A C92 H92C 109.475 no
H92B C92 H92C 109.463 no
Fe3 C95 H95 126.049 no
C94 C95 H95 126.036 no
C96 C95 H95 126.041 no
Fe3 C96 H96 125.445 no
C95 C96 H96 125.470 no
C97 C96 H96 125.445 no
Fe3 C97 H97 126.683 no
C96 C97 H97 126.677 no
C98 C97 H97 126.690 no
Fe3 C98 H98 125.573 no
C94 C98 H98 125.565 no
C97 C98 H98 125.560 no
Fe3 C99 H99 126.682 no
C100 C99 H99 126.700 no
C103 C99 H99 126.679 no
Fe3 C100 H100 125.382 no
C99 C100 H100 125.378 no
C101 C100 H100 125.379 no
Fe3 C101 H101 126.778 no
C100 C101 H101 126.787 no
C102 C101 H101 126.773 no
Fe3 C102 H102 125.084 no
C101 C102 H102 125.086 no
C103 C102 H102 125.091 no
Fe3 C103 H103 126.072 no
C99 C103 H103 126.066 no
C102 C103 H103 126.069 no
Fe4 C106 H106 126.064 no
C105 C106 H106 126.065 no
C107 C106 H106 126.061 no
Fe4 C107 H107 126.411 no
C106 C107 H107 126.419 no
C108 C107 H107 126.408 no
Fe4 C108 H108 125.719 no
C107 C108 H108 125.721 no
C109 C108 H108 125.714 no
Fe4 C109 H109 125.914 no
C105 C109 H109 125.912 no
C108 C109 H109 125.925 no
Fe4 C110 H110 126.081 no
C111 C110 H110 126.070 no
C114 C110 H110 126.065 no
Fe4 C111 H111 126.435 no
C110 C111 H111 126.434 no
C112 C111 H111 126.426 no
Fe4 C112 H112 125.359 no
C111 C112 H112 125.350 no
C113 C112 H112 125.359 no
Fe4 C113 H113 126.117 no
C112 C113 H113 126.116 no
C114 C113 H113 126.137 no
Fe4 C114 H114 126.021 no
C110 C114 H114 126.016 no
C113 C114 H114 126.011 no
C115 C116 H11A 109.475 no
C115 C116 H11B 109.474 no
C115 C116 H11C 109.480 no
H11A C116 H11B 109.471 no
H11A C116 H11C 109.458 no
H11B C116 H11C 109.469 no
C117 C118 H11D 109.475 no
C117 C118 H11E 109.464 no
C117 C118 H11F 109.474 no
H11D C118 H11E 109.477 no
H11D C118 H11F 109.477 no
H11E C118 H11F 109.461 no
C119 C120 H12A 109.465 no
C119 C120 H12B 109.472 no
C119 C120 H12C 109.470 no
H12A C120 H12B 109.475 no
H12A C120 H12C 109.480 no
H12B C120 H12C 109.467 no
C121 C122 H12D 109.467 no
C121 C122 H12E 109.464 no
C121 C122 H12F 109.454 no
H12D C122 H12E 109.490 no
H12D C122 H12F 109.482 no
H12E C122 H12F 109.471 no
O25 C123 H12G 108.683 no
O25 C123 H12H 108.700 no
C124 C123 H12G 108.703 no
C124 C123 H12H 108.704 no
H12G C123 H12H 107.621 no
C123 C124 H12I 109.466 no
C123 C124 H12J 109.472 no
C123 C124 H12K 109.470 no
H12I C124 H12J 109.474 no
H12I C124 H12K 109.465 no
H12J C124 H12K 109.480 no
O25 C125 H12L 107.213 no
O25 C125 H12M 107.207 no
C126 C125 H12L 107.218 no
C126 C125 H12M 107.208 no
H12L C125 H12M 106.842 no
C125 C126 H12N 109.471 no
C125 C126 H12O 109.468 no
C125 C126 H12P 109.469 no
H12N C126 H12O 109.471 no
H12N C126 H12P 109.474 no
H12O C126 H12P 109.474 no

loop_
_geom_bond_atom_site_label_1
_geom_bond_atom_site_label_2
_geom_bond_distance
_geom_bond_publ_flag
Pt1 Pt2 2.5230(5) yes
Pt1 Pt4 2.5219(4) yes
Pt1 O4 2.204(7) yes
Pt1 O5 2.014(6) yes
Pt1 O12 2.009(6) yes
Pt1 N1 2.109(7) yes
Pt2 Pt3 2.5169(4) yes
Pt2 O6 2.026(6) yes
Pt2 O7 2.007(6) yes
Pt2 N2 2.092(6) yes
Pt2 N3 2.119(9) yes
Pt3 Pt4 2.5185(5) yes
Pt3 O1 2.220(5) yes
Pt3 O8 2.024(6) yes
Pt3 O9 2.032(6) yes
Pt3 N4 2.127(8) yes
Pt4 O2 2.258(6) yes
Pt4 O3 2.234(6) yes
Pt4 O10 2.016(7) yes
Pt4 O11 2.019(7) yes
Pt5 Pt6 2.5336(4) yes
Pt5 Pt8 2.5195(5) yes
Pt5 O16 2.176(5) yes
Pt5 O17 2.024(7) yes
Pt5 O24 2.023(6) yes
Pt5 N5 2.127(8) yes
Pt6 Pt7 2.5360(5) yes
Pt6 O18 2.008(7) yes
Pt6 O19 2.020(7) yes
Pt6 N6 2.108(8) yes
Pt6 N7 2.138(6) yes
Pt7 Pt8 2.5264(4) yes
Pt7 O13 2.207(7) yes
Pt7 O20 2.026(6) yes
Pt7 O21 2.030(6) yes
Pt7 N8 2.107(6) yes
Pt8 O14 2.192(7) yes
Pt8 O15 2.231(5) yes
Pt8 O22 1.994(6) yes
Pt8 O23 2.008(6) yes
Fe1 C33 2.059(11) yes
Fe1 C34 2.037(10) yes
Fe1 C35 2.056(11) yes
Fe1 C36 2.057(12) yes
Fe1 C37 2.065(12) yes
Fe1 C38 2.020(16) yes
Fe1 C39 2.074(15) yes
Fe1 C40 2.062(19) yes
Fe1 C41 2.042(18) yes
Fe1 C42 2.008(18) yes
Fe2 C44 2.006(8) yes
Fe2 C45 2.039(10) yes
Fe2 C46 2.044(13) yes
Fe2 C47 2.043(15) yes
Fe2 C48 2.031(12) yes
Fe2 C49 2.034(16) yes
Fe2 C50 2.049(15) yes
Fe2 C51 2.053(11) yes
Fe2 C52 2.039(11) yes
Fe2 C53 2.044(13) yes
Fe3 C94 2.016(10) yes
Fe3 C95 2.031(9) yes
Fe3 C96 2.064(8) yes
Fe3 C97 2.070(9) yes
Fe3 C98 2.042(8) yes
Fe3 C99 2.048(10) yes
Fe3 C100 2.030(8) yes
Fe3 C101 2.047(11) yes
Fe3 C102 2.027(11) yes
Fe3 C103 2.055(8) yes
Fe4 C105 2.036(9) yes
Fe4 C106 2.054(12) yes
Fe4 C107 2.076(10) yes
Fe4 C108 2.036(10) yes
Fe4 C109 2.035(9) yes
Fe4 C110 2.040(9) yes
Fe4 C111 2.050(10) yes
Fe4 C112 2.050(9) yes
Fe4 C113 2.048(12) yes
Fe4 C114 2.036(13) yes
O1 C32 1.250(9) yes
O2 C32 1.283(10) yes
O3 C43 1.269(12) yes
O4 C43 1.275(9) yes
O5 C54 1.255(14) yes
O6 C54 1.284(10) yes
O7 C56 1.277(10) yes
O8 C56 1.279(9) yes
O9 C58 1.287(9) yes
O10 C58 1.265(13) yes
O11 C60 1.277(9) yes
O12 C60 1.277(9) yes
O13 C93 1.289(11) yes
O14 C93 1.260(10) yes
O15 C104 1.263(12) yes
O16 C104 1.281(11) yes
O17 C115 1.256(10) yes
O18 C115 1.268(10) yes
O19 C117 1.276(13) yes
O20 C117 1.252(9) yes
O21 C119 1.278(10) yes
O22 C119 1.264(10) yes
O23 C121 1.259(10) yes
O24 C121 1.299(13) yes
O25 C123 1.23(8) yes
O25 C125 1.41(7) yes
N1 C1 1.331(13) yes
N1 C8 1.458(15) yes
N2 C1 1.342(13) yes
N2 C15 1.464(14) yes
N3 C17 1.485(12) yes
N3 C18 1.311(10) yes
N4 C18 1.347(11) yes
N4 C25 1.430(10) yes
N5 C62 1.317(10) yes
N5 C69 1.441(12) yes
N6 C62 1.326(11) yes
N6 C76 1.465(11) yes
N7 C78 1.471(12) yes
N7 C79 1.337(12) yes
N8 C79 1.335(11) yes
N8 C86 1.434(12) yes
C1 C2 1.490(11) yes
C2 C3 1.397(12) yes
C2 C7 1.417(11) yes
C3 C4 1.389(14) yes
C4 C5 1.394(15) yes
C5 C6 1.363(14) yes
C6 C7 1.398(13) yes
C8 C9 1.383(13) yes
C8 C13 1.374(14) yes
C9 C10 1.37(2) yes
C10 C11 1.41(2) yes
C11 C12 1.420(19) yes
C11 C14 1.48(3) yes
C12 C13 1.39(3) yes
C15 C16 1.517(16) yes
C16 C17 1.527(11) yes
C18 C19 1.503(13) yes
C19 C20 1.403(11) yes
C19 C24 1.397(17) yes
C20 C21 1.399(15) yes
C21 C22 1.378(19) yes
C22 C23 1.389(13) yes
C23 C24 1.404(15) yes
C25 C26 1.401(12) yes
C25 C30 1.391(12) yes
C26 C27 1.389(12) yes
C27 C28 1.373(14) yes
C28 C29 1.397(15) yes
C28 C31 1.513(15) yes
C29 C30 1.389(13) yes
C32 C33 1.495(11) yes
C33 C34 1.456(11) yes
C33 C37 1.413(11) yes
C34 C35 1.416(13) yes
C35 C36 1.415(13) yes
C36 C37 1.408(13) yes
C38 C39 1.388(17) yes
C38 C42 1.440(19) yes
C39 C40 1.391(17) yes
C40 C41 1.349(18) yes
C41 C42 1.37(2) yes
C43 C44 1.489(14) yes
C44 C45 1.430(12) yes
C44 C48 1.446(15) yes
C45 C46 1.424(16) yes
C46 C47 1.403(14) yes
C47 C48 1.410(15) yes
C49 C50 1.419(16) yes
C49 C53 1.41(3) yes
C50 C51 1.432(18) yes
C51 C52 1.399(16) yes
C52 C53 1.429(16) yes
C54 C55 1.515(13) yes
C56 C57 1.492(12) yes
C58 C59 1.496(14) yes
C60 C61 1.473(13) yes
C62 C63 1.502(13) yes
C63 C64 1.394(19) yes
C63 C68 1.383(12) yes
C64 C65 1.394(19) yes
C65 C66 1.370(17) yes
C66 C67 1.34(3) yes
C67 C68 1.409(15) yes
C69 C70 1.403(17) yes
C69 C74 1.372(13) yes
C70 C71 1.389(19) yes
C71 C72 1.381(19) yes
C72 C73 1.37(3) yes
C72 C75 1.51(3) yes
C73 C74 1.401(19) yes
C76 C77 1.525(14) yes
C77 C78 1.505(11) yes
C79 C80 1.512(11) yes
C80 C81 1.384(15) yes
C80 C85 1.409(14) yes
C81 C82 1.402(13) yes
C82 C83 1.350(17) yes
C83 C84 1.388(17) yes
C84 C85 1.393(12) yes
C86 C87 1.371(13) yes
C86 C91 1.406(18) yes
C87 C88 1.414(16) yes
C88 C89 1.36(3) yes
C89 C90 1.396(17) yes
C89 C92 1.543(19) yes
C90 C91 1.388(16) yes
C93 C94 1.481(15) yes
C94 C95 1.435(12) yes
C94 C98 1.436(14) yes
C95 C96 1.410(17) yes
C96 C97 1.449(13) yes
C97 C98 1.422(16) yes
C99 C100 1.410(17) yes
C99 C103 1.436(16) yes
C100 C101 1.405(18) yes
C101 C102 1.418(14) yes
C102 C103 1.374(19) yes
C104 C105 1.484(11) yes
C105 C106 1.430(13) yes
C105 C109 1.432(17) yes
C106 C107 1.434(15) yes
C107 C108 1.45(2) yes
C108 C109 1.408(12) yes
C110 C111 1.397(17) yes
C110 C114 1.422(19) yes
C111 C112 1.434(16) yes
C112 C113 1.37(2) yes
C113 C114 1.420(14) yes
C115 C116 1.529(15) yes
C117 C118 1.514(13) yes
C119 C120 1.507(13) yes
C121 C122 1.493(12) yes
C123 C124 1.61(6) yes
C125 C126 1.32(11) yes
C3 H3 0.950 no
C4 H4 0.950 no
C5 H5 0.950 no
C6 H6 0.950 no
C7 H7 0.950 no
C9 H9 0.950 no
C10 H10 0.950 no
C12 H12 0.950 no
C13 H13 0.950 no
C14 H14A 0.980 no
C14 H14B 0.980 no
C14 H14C 0.980 no
C15 H15A 0.990 no
C15 H15B 0.990 no
C16 H16A 0.990 no
C16 H16B 0.990 no
C17 H17A 0.990 no
C17 H17B 0.990 no
C20 H20 0.950 no
C21 H21 0.950 no
C22 H22 0.950 no
C23 H23 0.950 no
C24 H24 0.950 no
C26 H26 0.950 no
C27 H27 0.950 no
C29 H29 0.950 no
C30 H30 0.950 no
C31 H31A 0.980 no
C31 H31B 0.980 no
C31 H31C 0.980 no
C34 H34 1.000 no
C35 H35 1.000 no
C36 H36 1.000 no
C37 H37 1.000 no
C38 H38 1.000 no
C39 H39 1.000 no
C40 H40 1.000 no
C41 H41 1.000 no
C42 H42 1.000 no
C45 H45 1.000 no
C46 H46 1.000 no
C47 H47 1.000 no
C48 H48 1.000 no
C49 H49 1.000 no
C50 H50 1.000 no
C51 H51 1.000 no
C52 H52 1.000 no
C53 H53 1.000 no
C55 H55A 0.980 no
C55 H55B 0.980 no
C55 H55C 0.980 no
C57 H57A 0.980 no
C57 H57B 0.980 no
C57 H57C 0.980 no
C59 H59A 0.980 no
C59 H59B 0.980 no
C59 H59C 0.980 no
C61 H61A 0.980 no
C61 H61B 0.980 no
C61 H61C 0.980 no
C64 H64 0.950 no
C65 H65 0.950 no
C66 H66 0.950 no
C67 H67 0.950 no
C68 H68 0.950 no
C70 H70 0.950 no
C71 H71 0.950 no
C73 H73 0.950 no
C74 H74 0.950 no
C75 H75A 0.980 no
C75 H75B 0.980 no
C75 H75C 0.980 no
C76 H76A 0.990 no
C76 H76B 0.990 no
C77 H77A 0.990 no
C77 H77B 0.990 no
C78 H78A 0.990 no
C78 H78B 0.990 no
C81 H81 0.950 no
C82 H82 0.950 no
C83 H83 0.950 no
C84 H84 0.950 no
C85 H85 0.950 no
C87 H87 0.950 no
C88 H88 0.950 no
C90 H90 0.950 no
C91 H91 0.950 no
C92 H92A 0.980 no
C92 H92B 0.980 no
C92 H92C 0.980 no
C95 H95 1.000 no
C96 H96 1.000 no
C97 H97 1.000 no
C98 H98 1.000 no
C99 H99 1.000 no
C100 H100 1.000 no
C101 H101 1.000 no
C102 H102 1.000 no
C103 H103 1.000 no
C106 H106 1.000 no
C107 H107 1.000 no
C108 H108 1.000 no
C109 H109 1.000 no
C110 H110 1.000 no
C111 H111 1.000 no
C112 H112 1.000 no
C113 H113 1.000 no
C114 H114 1.000 no
C116 H11A 0.980 no
C116 H11B 0.980 no
C116 H11C 0.980 no
C118 H11D 0.980 no
C118 H11E 0.980 no
C118 H11F 0.980 no
C120 H12A 0.980 no
C120 H12B 0.980 no
C120 H12C 0.980 no
C122 H12D 0.980 no
C122 H12E 0.980 no
C122 H12F 0.980 no
C123 H12G 0.990 no
C123 H12H 0.990 no
C124 H12I 0.980 no
C124 H12J 0.980 no
C124 H12K 0.980 no
C125 H12L 0.990 no
C125 H12M 0.990 no
C126 H12N 0.980 no
C126 H12O 0.980 no
C126 H12P 0.980 no

loop_
_geom_contact_atom_site_label_1
_geom_contact_atom_site_label_2
_geom_contact_distance
_geom_contact_publ_flag
_geom_contact_site_symmetry_2
Pt1 C9 3.581(11) no .
Pt2 C16 3.208(10) no .
Pt6 C77 3.215(9) no .
O1 C25 3.235(10) no .
O1 C30 3.045(12) no .
O1 C34 2.887(10) no .
O2 O9 3.354(10) no .
O2 C37 2.946(11) no .
O2 C58 3.259(12) no .
O3 C45 2.943(12) no .
O3 C49 3.586(12) no .
O4 O11 3.309(7) no .
O4 C8 3.337(10) no .
O4 C9 3.090(11) no .
O4 C48 2.852(13) no .
O4 C60 3.220(8) no .
O5 O10 3.033(8) no .
O5 N2 3.359(8) no .
O5 C1 3.398(9) no .
O5 C43 3.538(12) no .
O5 C49 3.317(13) no .
O6 O9 3.009(8) no .
O6 O10 3.047(8) no .
O6 C15 3.512(9) no .
O6 C16 3.209(10) no .
O6 C58 2.905(9) no .
O7 O12 2.991(9) no .
O7 N1 3.521(9) no .
O7 N4 3.331(10) no .
O7 C1 3.374(9) no .
O7 C18 3.228(13) no .
O8 O11 2.982(8) no .
O8 O12 2.973(9) no .
O8 C25 3.163(13) no .
O8 C26 3.194(12) no .
O8 C60 2.860(12) no .
O8 C61 3.558(14) no .
O9 C32 3.331(11) no .
O10 C54 2.916(10) no .
O11 C32 3.582(12) no .
O11 C43 3.327(9) no .
O12 C8 3.304(10) no .
O12 C13 3.541(12) no .
O12 C56 2.810(11) no .
O12 C57 3.431(10) no .
O13 C86 3.201(11) no .
O13 C91 3.225(11) no .
O13 C95 2.913(14) no .
O13 C99 3.458(13) no .
O13 C119 3.515(13) no .
O14 C98 2.893(14) no .
O15 C106 2.921(10) no .
O15 C121 3.493(9) no .
O16 C69 3.146(12) no .
O16 C70 3.301(19) no .
O16 C109 2.868(11) no .
O16 C110 3.572(10) no .
O17 O21 3.334(9) no .
O17 O22 2.987(10) no .
O17 C69 3.580(10) no .
O17 C70 3.438(15) no .
O17 C110 3.555(10) no .
O17 C119 3.086(11) no .
O18 O21 3.029(10) no .
O18 N5 3.520(8) no .
O18 C62 3.442(9) no .
O19 O23 3.426(8) no .
O19 O24 2.984(7) no .
O19 C77 3.337(13) no .
O19 C121 3.158(10) no .
O20 O23 2.988(7) no .
O20 N7 3.541(11) no .
O20 C79 3.441(10) no .
O20 C93 3.545(9) no .
O20 C99 3.272(16) no .
O20 C121 3.531(9) no .
O21 C115 3.123(13) no .
O22 C93 3.555(13) no .
O22 C104 3.409(9) no .
O22 C110 3.456(14) no .
O22 C115 3.596(12) no .
O23 C117 3.115(9) no .
O24 C117 3.511(10) no .
N1 C3 3.165(11) no .
N1 C7 3.479(11) no .
N2 C3 3.451(12) no .
N2 C7 3.152(11) no .
N2 C17 3.228(13) no .
N2 C54 3.257(10) no .
N3 C15 3.224(10) no .
N3 C20 3.271(10) no .
N3 C24 3.372(14) no .
N4 C20 3.384(10) no .
N4 C24 3.221(15) no .
N4 C56 3.259(13) no .
N5 C64 3.318(16) no .
N5 C68 3.299(11) no .
N5 C115 3.350(9) no .
N6 C64 3.304(17) no .
N6 C68 3.269(11) no .
N6 C78 3.213(11) no .
N6 C115 3.529(10) no .
N7 C76 3.227(12) no .
N7 C81 3.220(11) no .
N7 C85 3.375(12) no .
N7 C117 3.426(12) no .
N8 C81 3.442(13) no .
N8 C85 3.223(10) no .
N8 C117 3.573(10) no .
C1 C9 3.437(17) no .
C1 C13 3.149(18) no .
C2 C5 2.797(14) no .
C2 C8 2.859(15) no .
C2 C13 3.251(18) no .
C2 C15 2.784(16) no .
C3 C6 2.788(13) no .
C3 C8 3.235(15) no .
C4 C7 2.773(13) no .
C7 C15 3.184(16) no .
C8 C11 2.83(2) no .
C9 C12 2.762(18) no .
C10 C13 2.752(16) no .
C17 C19 2.818(11) no .
C17 C20 3.380(11) no .
C17 C24 3.541(13) no .
C18 C26 3.144(12) no .
C18 C30 3.522(11) no .
C19 C22 2.777(14) no .
C19 C25 2.853(13) no .
C19 C26 3.304(14) no .
C20 C23 2.795(17) no .
C20 C25 3.491(12) no .
C20 C26 3.361(14) no .
C21 C24 2.797(13) no .
C24 C25 3.482(16) no .
C25 C28 2.834(12) no .
C26 C29 2.758(13) no .
C26 C56 3.495(14) no .
C27 C30 2.746(14) no .
C32 C38 3.51(2) no .
C43 C49 3.253(13) no .
C54 C58 3.206(11) no .
C56 C60 3.133(13) no .
C57 C61 3.569(14) no .
C62 C70 3.349(14) no .
C62 C74 3.250(13) no .
C63 C66 2.782(16) no .
C63 C69 2.808(12) no .
C63 C74 3.288(13) no .
C63 C76 2.772(12) no .
C64 C67 2.753(14) no .
C64 C69 3.445(16) no .
C64 C76 3.320(17) no .
C65 C68 2.76(2) no .
C68 C69 3.503(12) no .
C68 C74 3.446(14) no .
C68 C76 3.416(12) no .
C69 C72 2.815(17) no .
C70 C73 2.741(17) no .
C71 C74 2.76(2) no .
C78 C80 2.810(13) no .
C78 C81 3.238(12) no .
C78 C85 3.596(14) no .
C79 C87 3.205(12) no .
C79 C91 3.320(16) no .
C80 C83 2.771(12) no .
C80 C86 2.785(13) no .
C80 C87 3.294(12) no .
C80 C91 3.536(16) no .
C81 C84 2.795(16) no .
C82 C85 2.759(16) no .
C85 C86 3.229(11) no .
C85 C91 3.411(14) no .
C86 C89 2.814(15) no .
C87 C90 2.75(3) no .
C88 C91 2.765(15) no .
C93 C99 3.331(13) no .
C104 C110 3.349(13) no .
C115 C119 3.235(14) no .
C117 C121 3.186(11) no .
C123 C126 3.53(10) no .
O1 C61 3.128(11) no 2_765
O2 O27 3.115(12) no 2_755
O2 C84 3.447(14) no 2_765
O3 O26 2.935(10) no 1_465
O3 C83 3.402(13) no 2_765
O3 C84 3.441(11) no 2_765
O6 C59 3.401(15) no 2_665
O7 C77 3.566(10) no .
O8 C61 3.278(10) no 2_765
O10 O27 3.382(10) no 2_755
O13 C51 3.076(12) no 1_645
O13 C52 3.476(11) no 1_645
O14 C122 3.250(10) no 2_756
O14 C124 3.54(4) no .
O15 C122 3.453(13) no 2_756
O16 C102 3.212(11) no 2_756
O16 C103 3.548(13) no 2_756
O18 C22 3.412(11) no 2_755
O21 C22 3.571(14) no 2_755
O21 C23 3.411(12) no 2_755
O21 C51 3.259(13) no 1_645
O23 C122 3.488(11) no 2_756
O25 C111 3.56(4) no .
O26 O3 2.935(10) no 1_645
O26 O27 2.889(17) no 2_845
O26 C45 3.537(17) no 1_645
O26 C84 3.408(14) no 2_855
O27 O2 3.115(12) no 2_755
O27 O10 3.382(10) no 2_755
O27 O26 2.889(17) no 2_845
O27 C37 3.597(13) no 2_755
O27 C42 3.37(2) no 2_755
O27 C58 3.466(12) no 2_755
O27 C59 3.340(14) no 2_755
C22 O18 3.412(11) no 2_755
C22 O21 3.571(14) no 2_755
C23 O21 3.411(12) no 2_755
C23 C120 3.511(14) no 2_755
C27 C116 3.335(18) no 2_755
C28 C116 3.347(17) no 2_755
C36 C118 3.508(15) no 2_765
C37 O27 3.597(13) no 2_755
C38 C55 3.59(2) no 2_665
C42 O27 3.37(2) no 2_755
C45 O26 3.537(17) no 1_465
C45 C83 3.472(13) no 2_765
C51 O13 3.076(12) no 1_465
C51 O21 3.259(13) no 1_465
C51 C87 3.581(15) no 1_465
C51 C93 3.549(14) no 1_465
C51 C119 3.378(15) no 1_465
C51 C120 3.529(18) no 1_465
C52 O13 3.476(11) no 1_465
C52 C93 3.432(13) no 1_465
C52 C119 3.497(16) no 1_465
C52 C120 3.534(19) no 1_465
C55 C38 3.59(2) no 2_665
C57 C84 3.498(11) no .
C57 C85 3.488(10) no .
C58 O27 3.466(12) no 2_755
C59 O6 3.401(15) no 2_665
C59 O27 3.340(14) no 2_755
C61 O1 3.128(11) no 2_765
C61 O8 3.278(10) no 2_765
C66 C96 3.581(15) no 1_455
C73 C97 3.542(18) no 1_455
C73 C102 3.50(2) no 2_756
C74 C102 3.550(17) no 2_756
C75 C97 3.498(18) no 1_455
C77 O7 3.566(10) no .
C83 O3 3.402(13) no 2_765
C83 C45 3.472(13) no 2_765
C84 O2 3.447(14) no 2_765
C84 O3 3.441(11) no 2_765
C84 O26 3.408(14) no 2_855
C84 C57 3.498(11) no .
C85 C57 3.488(10) no .
C87 C51 3.581(15) no 1_645
C93 C51 3.549(14) no 1_645
C93 C52 3.432(13) no 1_645
C96 C66 3.581(15) no 1_655
C97 C73 3.542(18) no 1_655
C97 C75 3.498(18) no 1_655
C102 O16 3.212(11) no 2_756
C102 C73 3.50(2) no 2_756
C102 C74 3.550(17) no 2_756
C102 C104 3.415(12) no 2_756
C102 C105 3.464(12) no 2_756
C102 C109 3.422(14) no 2_756
C103 O16 3.548(13) no 2_756
C103 C104 3.354(12) no 2_756
C103 C105 3.517(13) no 2_756
C104 C102 3.415(12) no 2_756
C104 C103 3.354(12) no 2_756
C105 C102 3.464(12) no 2_756
C105 C103 3.517(13) no 2_756
C109 C102 3.422(14) no 2_756
C111 O25 3.56(4) no .
C116 C27 3.335(18) no 2_755
C116 C28 3.347(17) no 2_755
C118 C36 3.508(15) no 2_765
C119 C51 3.378(15) no 1_645
C119 C52 3.497(16) no 1_645
C120 C23 3.511(14) no 2_755
C120 C51 3.529(18) no 1_645
C120 C52 3.534(19) no 1_645
C122 O14 3.250(10) no 2_756
C122 O15 3.453(13) no 2_756
C122 O23 3.488(11) no 2_756
C124 O14 3.54(4) no .
Pt1 H9 3.4225 no .
Pt2 H15B 3.5758 no .
Pt2 H16A 3.0481 no .
Pt3 H30 3.5868 no .
Pt5 H70 3.5833 no .
Pt6 H76B 3.5010 no .
Pt6 H77B 3.0564 no .
Pt6 H78A 3.4610 no .
Pt7 H91 3.5697 no .
O1 H30 2.9933 no .
O1 H34 2.7719 no .
O1 H38 3.3170 no .
O2 H37 2.8300 no .
O3 H45 2.8422 no .
O3 H49 3.1168 no .
O4 H9 2.8515 no .
O4 H48 2.7139 no .
O4 H49 3.1548 no .
O5 H9 3.3755 no .
O5 H49 2.3936 no .
O5 H55A 2.6222 no .
O5 H55B 2.6239 no .
O5 H55C 3.1593 no .
O6 H16A 2.4660 no .
O6 H55A 3.0191 no .
O6 H55B 3.0084 no .
O6 H55C 2.4295 no .
O6 H59B 3.4158 no .
O7 H26 3.5424 no .
O7 H57A 2.6210 no .
O7 H57B 2.6231 no .
O7 H57C 3.1655 no .
O8 H26 3.0279 no .
O8 H57A 3.0025 no .
O8 H57B 3.0042 no .
O8 H57C 2.4270 no .
O8 H61B 3.2690 no .
O9 H30 3.5857 no .
O9 H38 2.7610 no .
O9 H59A 2.9906 no .
O9 H59B 3.0248 no .
O9 H59C 2.4260 no .
O10 H49 3.4516 no .
O10 H55A 3.3571 no .
O10 H59A 2.6158 no .
O10 H59B 2.6148 no .
O10 H59C 3.1561 no .
O11 H61A 2.6029 no .
O11 H61B 2.6029 no .
O11 H61C 3.1498 no .
O12 H13 3.4023 no .
O12 H57B 3.1112 no .
O12 H61A 2.9874 no .
O12 H61B 2.9824 no .
O12 H61C 2.4034 no .
O13 H91 3.1755 no .
O13 H95 2.7934 no .
O13 H99 2.9097 no .
O14 H98 2.7564 no .
O14 H103 3.5885 no .
O15 H106 2.8030 no .
O15 H110 3.5257 no .
O16 H70 3.4596 no .
O16 H109 2.7231 no .
O16 H110 3.0448 no .
O17 H11A 2.6432 no .
O17 H11B 2.6424 no .
O17 H11C 3.1745 no .
O17 H12A 3.3906 no .
O17 H70 2.8606 no .
O17 H110 2.5834 no .
O18 H11A 3.0025 no .
O18 H11B 3.0186 no .
O18 H11C 2.4340 no .
O18 H76B 3.4748 no .
O18 H78A 3.4038 no .
O19 H11D 3.0106 no .
O19 H11E 2.9895 no .
O19 H11F 2.4138 no .
O19 H77B 2.6040 no .
O20 H11D 2.6306 no .
O20 H11E 2.6327 no .
O20 H11F 3.1620 no .
O20 H91 3.0192 no .
O20 H99 2.2971 no .
O21 H12A 2.9955 no .
O21 H12B 3.0285 no .
O21 H12C 2.4374 no .
O21 H87 3.4832 no .
O22 H12A 2.6241 no .
O22 H12B 2.6242 no .
O22 H12C 3.1629 no .
O22 H110 2.7526 no .
O22 H111 3.2158 no .
O23 H11E 3.3862 no .
O23 H12D 2.6229 no .
O23 H12E 2.6221 no .
O23 H12F 3.1557 no .
O23 H103 3.2867 no .
O24 H12D 3.0075 no .
O24 H12E 3.0214 no .
O24 H12F 2.4273 no .
O24 H74 3.4804 no .
O25 H12I 2.6514 no .
O25 H12J 2.6565 no .
O25 H12K 3.1858 no .
O25 H12N 2.6142 no .
O25 H12O 2.5902 no .
O25 H12P 3.1824 no .
N1 H3 3.0752 no .
N1 H7 3.5970 no .
N1 H9 2.5877 no .
N1 H13 2.6497 no .
N2 H7 3.0958 no .
N2 H16A 2.6329 no .
N2 H16B 3.3116 no .
N2 H17A 3.4856 no .
N3 H15B 3.4751 no .
N3 H16A 2.6464 no .
N3 H16B 3.3325 no .
N3 H20 3.2574 no .
N3 H24 3.4326 no .
N4 H20 3.4694 no .
N4 H24 3.1963 no .
N4 H26 2.6557 no .
N4 H30 2.6211 no .
N5 H64 3.3443 no .
N5 H68 3.3206 no .
N5 H70 2.5811 no .
N5 H74 2.6768 no .
N6 H64 3.3601 no .
N6 H68 3.3074 no .
N6 H77A 3.3084 no .
N6 H77B 2.6029 no .
N6 H78A 3.3852 no .
N7 H76B 3.4593 no .
N7 H77A 3.2812 no .
N7 H77B 2.5489 no .
N7 H81 3.2158 no .
N7 H85 3.4528 no .
N8 H81 3.5464 no .
N8 H85 3.1627 no .
N8 H87 2.6240 no .
N8 H91 2.6264 no .
C1 H3 2.6870 no .
C1 H7 2.6747 no .
C1 H9 3.5526 no .
C1 H13 3.0801 no .
C1 H15A 2.5960 no .
C1 H15B 2.7641 no .
C2 H4 3.2652 no .
C2 H6 3.2924 no .
C2 H13 3.2069 no .
C2 H15A 2.5651 no .
C2 H15B 2.8195 no .
C3 H5 3.2743 no .
C3 H7 3.2835 no .
C3 H15A 3.0851 no .
C4 H6 3.2458 no .
C5 H3 3.2756 no .
C5 H7 3.2530 no .
C6 H4 3.2406 no .
C7 H3 3.2863 no .
C7 H5 3.2572 no .
C7 H13 3.2651 no .
C7 H15A 3.1366 no .
C7 H15B 2.7471 no .
C8 H3 3.1488 no .
C8 H10 3.2280 no .
C8 H12 3.2435 no .
C9 H3 3.2310 no .
C9 H13 3.2485 no .
C9 H48 3.1979 no .
C10 H12 3.2454 no .
C10 H14A 2.8171 no .
C10 H14B 2.8174 no .
C10 H14C 3.3372 no .
C10 H48 3.0780 no .
C11 H9 3.2960 no .
C11 H13 3.3163 no .
C12 H10 3.2432 no .
C12 H14A 3.1511 no .
C12 H14B 3.1342 no .
C12 H14C 2.5467 no .
C13 H9 3.2478 no .
C14 H10 2.7275 no .
C14 H12 2.6686 no .
C15 H7 3.1865 no .
C15 H17A 2.7587 no .
C15 H17B 3.4147 no .
C17 H15A 3.4143 no .
C17 H15B 2.7507 no .
C17 H20 3.4420 no .
C18 H17A 2.7057 no .
C18 H17B 2.6274 no .
C18 H20 2.6712 no .
C18 H24 2.6732 no .
C18 H26 3.0160 no .
C19 H17A 2.7911 no .
C19 H17B 2.6640 no .
C19 H21 3.2892 no .
C19 H23 3.2880 no .
C19 H26 3.1957 no .
C20 H17A 2.9149 no .
C20 H17B 3.3984 no .
C20 H22 3.2502 no .
C20 H24 3.2771 no .
C20 H26 2.9796 no .
C21 H23 3.2737 no .
C22 H20 3.2523 no .
C22 H24 3.2634 no .
C23 H21 3.2744 no .
C24 H17B 2.9958 no .
C24 H20 3.2760 no .
C24 H22 3.2604 no .
C25 H24 3.5940 no .
C25 H27 3.2747 no .
C25 H29 3.2759 no .
C26 H20 3.2334 no .
C26 H30 3.2446 no .
C27 H29 3.2299 no .
C27 H31A 2.7835 no .
C27 H31B 2.7844 no .
C27 H31C 3.3120 no .
C28 H26 3.2636 no .
C28 H30 3.2732 no .
C29 H27 3.2300 no .
C29 H31A 3.1402 no .
C29 H31B 3.1485 no .
C29 H31C 2.5569 no .
C29 H34 2.9728 no .
C29 H39 3.2421 no .
C30 H26 3.2455 no .
C30 H34 3.4101 no .
C30 H39 3.0389 no .
C31 H27 2.6797 no .
C31 H29 2.6698 no .
C32 H34 2.9264 no .
C32 H37 2.9397 no .
C32 H38 3.2206 no .
C33 H35 3.2742 no .
C33 H36 3.2513 no .
C33 H38 3.4520 no .
C34 H29 3.5843 no .
C34 H36 3.2620 no .
C34 H37 3.2845 no .
C34 H39 3.4609 no .
C35 H37 3.2574 no .
C35 H40 3.4908 no .
C36 H34 3.2655 no .
C36 H41 3.5030 no .
C37 H34 3.2827 no .
C37 H35 3.2560 no .
C37 H42 3.4814 no .
C38 H30 3.5089 no .
C38 H40 3.2151 no .
C38 H41 3.2320 no .
C39 H29 3.5773 no .
C39 H30 3.0970 no .
C39 H34 3.4605 no .
C39 H41 3.1929 no .
C39 H42 3.2278 no .
C40 H35 3.4920 no .
C40 H38 3.2204 no .
C40 H42 3.1874 no .
C41 H36 3.5160 no .
C41 H38 3.2304 no .
C41 H39 3.1907 no .
C42 H37 3.4908 no .
C42 H39 3.2321 no .
C42 H40 3.1870 no .
C43 H45 2.9488 no .
C43 H48 2.9200 no .
C43 H49 2.9215 no .
C44 H46 3.2567 no .
C44 H47 3.2763 no .
C44 H49 3.3325 no .
C45 H47 3.2731 no .
C45 H48 3.2855 no .
C45 H50 3.3512 no .
C46 H48 3.2436 no .
C46 H51 3.4600 no .
C47 H45 3.2736 no .
C47 H52 3.5096 no .
C48 H45 3.2893 no .
C48 H46 3.2409 no .
C48 H53 3.4852 no .
C49 H51 3.2732 no .
C49 H52 3.2562 no .
C49 H55A 3.2732 no .
C50 H45 3.3579 no .
C50 H52 3.2502 no .
C50 H53 3.2572 no .
C51 H46 3.4403 no .
C51 H49 3.2739 no .
C51 H53 3.2627 no .
C52 H47 3.5165 no .
C52 H49 3.2599 no .
C52 H50 3.2478 no .
C53 H48 3.4785 no .
C53 H50 3.2555 no .
C53 H51 3.2662 no .
C54 H16A 3.3004 no .
C54 H49 3.0949 no .
C54 H59B 3.3736 no .
C55 H49 3.1597 no .
C55 H59B 3.0546 no .
C56 H26 2.9757 no .
C56 H61B 3.5458 no .
C57 H26 3.1797 no .
C57 H61B 3.2820 no .
C57 H61C 3.3115 no .
C58 H38 3.1412 no .
C59 H38 3.1899 no .
C59 H55A 3.5171 no .
C60 H57B 3.4403 no .
C60 H57C 3.5835 no .
C61 H57B 3.2602 no .
C61 H57C 3.2887 no .
C62 H64 2.6830 no .
C62 H68 2.6582 no .
C62 H70 3.3965 no .
C62 H74 3.2547 no .
C62 H76A 2.5401 no .
C62 H76B 2.7623 no .
C63 H65 3.2721 no .
C63 H67 3.2689 no .
C63 H74 3.2857 no .
C63 H76A 2.4066 no .
C63 H76B 2.9794 no .
C64 H66 3.2541 no .
C64 H68 3.2523 no .
C64 H76A 3.0160 no .
C64 H76B 3.0975 no .
C65 H67 3.2109 no .
C66 H64 3.2518 no .
C66 H68 3.2426 no .
C67 H65 3.2085 no .
C67 H76A 3.5181 no .
C68 H64 3.2496 no .
C68 H66 3.2503 no .
C68 H74 3.1234 no .
C68 H76A 2.7226 no .
C69 H64 3.5260 no .
C69 H71 3.2689 no .
C69 H73 3.2432 no .
C70 H74 3.2549 no .
C70 H109 3.5864 no .
C71 H73 3.2066 no .
C71 H75A 3.1030 no .
C71 H75B 3.1368 no .
C71 H75C 2.5285 no .
C71 H109 3.1751 no .
C72 H70 3.2726 no .
C72 H74 3.2773 no .
C72 H109 3.3725 no .
C73 H71 3.2079 no .
C73 H75A 2.8036 no .
C73 H75B 2.8019 no .
C73 H75C 3.3190 no .
C74 H68 3.3937 no .
C74 H70 3.2494 no .
C75 H71 2.6257 no .
C75 H73 2.6988 no .
C76 H64 3.4474 no .
C76 H78A 2.6464 no .
C76 H78B 3.3678 no .
C78 H76A 3.3686 no .
C78 H76B 2.6682 no .
C78 H81 3.2687 no .
C79 H78A 2.9103 no .
C79 H78B 2.5403 no .
C79 H81 2.7035 no .
C79 H85 2.6550 no .
C79 H87 3.2223 no .
C79 H91 3.4059 no .
C80 H78A 3.1628 no .
C80 H78B 2.3750 no .
C80 H82 3.2588 no .
C80 H84 3.2951 no .
C80 H87 3.3847 no .
C81 H78A 3.1795 no .
C81 H78B 2.8082 no .
C81 H83 3.2471 no .
C81 H85 3.2666 no .
C81 H87 3.4591 no .
C82 H78B 3.5915 no .
C82 H84 3.2434 no .
C83 H81 3.2466 no .
C83 H85 3.2497 no .
C84 H82 3.2417 no .
C85 H78B 2.9059 no .
C85 H81 3.2741 no .
C85 H83 3.2472 no .
C85 H91 3.4704 no .
C86 H85 3.2064 no .
C86 H88 3.2622 no .
C86 H90 3.2665 no .
C87 H91 3.2538 no .
C88 H90 3.2139 no .
C88 H92A 2.7583 no .
C88 H92B 2.7625 no .
C88 H92C 3.2999 no .
C89 H87 3.2678 no .
C89 H91 3.2876 no .
C90 H88 3.2206 no .
C90 H92A 3.2010 no .
C90 H92B 3.1799 no .
C90 H92C 2.6296 no .
C90 H95 3.3087 no .
C91 H85 3.0822 no .
C91 H87 3.2562 no .
C91 H95 3.5219 no .
C92 H88 2.6363 no .
C92 H90 2.7249 no .
C93 H95 2.9338 no .
C93 H98 2.9015 no .
C93 H99 3.0744 no .
C94 H96 3.2660 no .
C94 H97 3.2913 no .
C94 H99 3.3892 no .
C95 H97 3.2920 no .
C95 H98 3.2805 no .
C95 H100 3.4146 no .
C96 H98 3.2702 no .
C96 H101 3.5956 no .
C97 H95 3.2940 no .
C97 H102 3.5593 no .
C98 H95 3.2825 no .
C98 H96 3.2668 no .
C98 H103 3.4975 no .
C99 H11E 3.3942 no .
C99 H101 3.2619 no .
C99 H102 3.2378 no .
C100 H95 3.4182 no .
C100 H102 3.2258 no .
C100 H103 3.2494 no .
C101 H96 3.5708 no .
C101 H99 3.2612 no .
C101 H103 3.2493 no .
C102 H99 3.2368 no .
C102 H100 3.2283 no .
C103 H98 3.4916 no .
C103 H100 3.2498 no .
C103 H101 3.2470 no .
C104 H106 2.9278 no .
C104 H109 2.8967 no .
C104 H110 3.0342 no .
C105 H107 3.2822 no .
C105 H108 3.2653 no .
C105 H110 3.3597 no .
C106 H108 3.2838 no .
C106 H109 3.2836 no .
C106 H111 3.4735 no .
C107 H109 3.2848 no .
C107 H112 3.5768 no .
C108 H106 3.2865 no .
C108 H113 3.5122 no .
C109 H106 3.2843 no .
C109 H107 3.2822 no .
C109 H114 3.3941 no .
C110 H12A 3.0178 no .
C110 H112 3.2405 no .
C110 H113 3.2653 no .
C111 H12A 3.3326 no .
C111 H106 3.4742 no .
C111 H113 3.2558 no .
C111 H114 3.2430 no .
C112 H110 3.2473 no .
C112 H114 3.2191 no .
C113 H108 3.4977 no .
C113 H110 3.2649 no .
C113 H111 3.2500 no .
C114 H109 3.3880 no .
C114 H111 3.2473 no .
C114 H112 3.2222 no .
C115 H12A 3.4517 no .
C115 H70 3.3624 no .
C115 H110 3.4583 no .
C116 H12A 3.2792 no .
C117 H12D 3.3268 no .
C117 H77B 3.4757 no .
C117 H99 3.1275 no .
C118 H12D 2.8843 no .
C118 H99 3.2107 no .
C119 H11B 3.4658 no .
C119 H110 3.2487 no .
C120 H11B 3.0725 no .
C120 H110 3.2484 no .
C120 H111 3.5087 no .
C121 H11E 3.3388 no .
C122 H11E 3.0736 no .
C123 H12L 2.6027 no .
C123 H12M 2.6454 no .
C125 H12G 2.6631 no .
C125 H12H 2.5745 no .
H3 H4 2.3358 no .
H3 H9 3.1521 no .
H3 H15A 3.3548 no .
H4 H5 2.3375 no .
H5 H6 2.3083 no .
H6 H7 2.3456 no .
H7 H13 3.1364 no .
H7 H15A 3.4181 no .
H7 H15B 2.5782 no .
H9 H10 2.2980 no .
H9 H48 2.9605 no .
H9 H53 2.9058 no .
H10 H14A 2.7887 no .
H10 H14B 2.7831 no .
H10 H48 2.7066 no .
H11A H70 2.9931 no .
H11B H12A 2.4404 no .
H11B H12C 3.0661 no .
H11B H110 3.2061 no .
H11D H99 3.1163 no .
H11E H12D 2.2088 no .
H11E H12F 3.5888 no .
H11E H99 2.9009 no .
H11E H103 3.5181 no .
H11F H12D 2.9355 no .
H12 H13 2.3319 no .
H12 H14A 3.3401 no .
H12 H14B 3.3203 no .
H12 H14C 2.3310 no .
H12A H110 2.5526 no .
H12A H111 3.1993 no .
H12B H111 3.1199 no .
H12D H103 3.5388 no .
H12G H12I 2.9250 no .
H12G H12J 2.4467 no .
H12G H12K 2.4347 no .
H12G H12L 2.5171 no .
H12G H12M 3.0643 no .
H12H H12I 2.4515 no .
H12H H12J 2.9249 no .
H12H H12K 2.4299 no .
H12H H12L 2.8320 no .
H12H H12M 2.4658 no .
H12L H12N 2.1599 no .
H12L H12O 2.6945 no .
H12L H12P 2.1481 no .
H12M H12N 2.6935 no .
H12M H12O 2.1826 no .
H12M H12P 2.1261 no .
H15A H16A 2.3977 no .
H15A H16B 2.2564 no .
H15B H16A 2.8447 no .
H15B H16B 2.4066 no .
H15B H17A 2.5366 no .
H15B H17B 3.5973 no .
H16A H17A 2.8548 no .
H16A H17B 2.4053 no .
H16A H55C 3.4195 no .
H16B H17A 2.4160 no .
H16B H17B 2.2733 no .
H17A H20 2.8396 no .
H17B H24 3.0929 no .
H20 H21 2.3536 no .
H20 H26 2.6100 no .
H21 H22 2.3197 no .
H22 H23 2.3331 no .
H23 H24 2.3612 no .
H26 H27 2.3189 no .
H26 H57A 2.8190 no .
H26 H57C 3.2322 no .
H27 H31A 2.7233 no .
H27 H31B 2.7426 no .
H29 H30 2.3213 no .
H29 H31A 3.3168 no .
H29 H31B 3.3451 no .
H29 H31C 2.3398 no .
H29 H34 2.7444 no .
H29 H39 2.7443 no .
H30 H34 3.4802 no .
H30 H38 3.2521 no .
H30 H39 2.3157 no .
H34 H35 2.5965 no .
H34 H39 3.3129 no .
H35 H36 2.5813 no .
H35 H40 3.3457 no .
H36 H37 2.5767 no .
H36 H41 3.3729 no .
H37 H42 3.3555 no .
H38 H39 2.5748 no .
H38 H42 2.6340 no .
H38 H59A 3.0983 no .
H38 H59C 2.8574 no .
H39 H40 2.5578 no .
H40 H41 2.5069 no .
H41 H42 2.5442 no .
H45 H46 2.5967 no .
H45 H50 3.1756 no .
H46 H47 2.5662 no .
H46 H51 3.2957 no .
H47 H48 2.5852 no .
H47 H52 3.3846 no .
H48 H53 3.3485 no .
H49 H50 2.5944 no .
H49 H53 2.5896 no .
H49 H55A 2.6290 no .
H49 H55B 3.3292 no .
H50 H51 2.6110 no .
H51 H52 2.5720 no .
H52 H53 2.6015 no .
H55A H59B 2.6890 no .
H55C H59B 2.7971 no .
H57B H61B 3.1887 no .
H57B H61C 2.7613 no .
H57C H61B 2.7580 no .
H57C H61C 3.1789 no .
H64 H65 2.3423 no .
H64 H70 3.4177 no .
H64 H76A 3.4007 no .
H64 H76B 3.0122 no .
H65 H66 2.3154 no .
H66 H67 2.2844 no .
H67 H68 2.3548 no .
H68 H74 2.8346 no .
H68 H76A 2.9548 no .
H70 H71 2.3278 no .
H71 H75A 3.2630 no .
H71 H75B 3.3136 no .
H71 H75C 2.2887 no .
H71 H109 3.2894 no .
H71 H114 3.4660 no .
H73 H74 2.3376 no .
H73 H75A 2.7512 no .
H73 H75B 2.7659 no .
H76A H77A 2.2558 no .
H76A H77B 2.4466 no .
H76A H78A 3.4920 no .
H76B H77A 2.4513 no .
H76B H77B 2.8520 no .
H76B H78A 2.3777 no .
H76B H78B 3.4905 no .
H77A H78A 2.4581 no .
H77A H78B 2.2278 no .
H77B H78A 2.8347 no .
H77B H78B 2.4509 no .
H78A H81 2.9621 no .
H78B H81 3.0936 no .
H78B H85 3.2283 no .
H81 H82 2.3507 no .
H81 H87 3.2943 no .
H82 H83 2.2830 no .
H83 H84 2.3379 no .
H84 H85 2.3509 no .
H85 H91 2.9002 no .
H87 H88 2.3513 no .
H88 H92A 2.6863 no .
H88 H92B 2.6791 no .
H88 H92C 3.5666 no .
H90 H91 2.3299 no .
H90 H92A 3.4062 no .
H90 H92B 3.3591 no .
H90 H92C 2.4230 no .
H90 H95 3.2543 no .
H90 H100 3.3613 no .
H91 H99 2.9344 no .
H91 H100 3.3214 no .
H95 H96 2.5794 no .
H95 H100 3.2874 no .
H96 H97 2.6262 no .
H96 H101 3.5044 no .
H97 H98 2.6008 no .
H97 H102 3.5024 no .
H98 H103 3.3825 no .
H99 H100 2.5867 no .
H99 H103 2.6223 no .
H100 H101 2.5832 no .
H101 H102 2.5914 no .
H102 H103 2.5376 no .
H106 H107 2.6164 no .
H106 H111 3.3397 no .
H107 H108 2.6252 no .
H107 H112 3.4872 no .
H108 H109 2.5781 no .
H108 H113 3.3841 no .
H109 H114 3.2338 no .
H110 H111 2.5792 no .
H110 H114 2.5987 no .
H111 H112 2.6065 no .
H112 H113 2.5400 no .
H113 H114 2.5979 no .
Pt4 H84 3.3661 no 2_765
Pt7 H51 3.4957 no 1_645
Pt8 H12E 3.1858 no 2_756
Fe4 H113 3.5195 no 2_746
O1 H61A 3.1007 no 2_765
O1 H61B 2.8646 no 2_765
O1 H61C 2.8923 no 2_765
O2 H84 2.5515 no 2_765
O3 H83 2.7900 no 2_765
O3 H84 2.8749 no 2_765
O4 H31B 3.3063 no 2_765
O6 H59C 2.5206 no 2_665
O7 H77A 2.8015 no .
O7 H77B 3.4622 no .
O8 H61A 3.0193 no 2_765
O8 H61B 2.6514 no 2_765
O9 H55C 3.2756 no 2_665
O9 H59B 3.2333 no 2_665
O9 H59C 3.2574 no 2_665
O11 H57C 2.9637 no 2_765
O11 H61B 3.1127 no 2_765
O11 H84 3.1672 no 2_765
O13 H51 2.3043 no 1_645
O13 H52 3.1749 no 1_645
O14 H12E 2.5428 no 2_756
O14 H12F 3.1433 no 2_756
O14 H12J 2.8045 no .
O14 H52 3.0744 no 1_645
O15 H12D 3.0390 no 2_756
O15 H12E 2.9639 no 2_756
O15 H12I 3.1875 no .
O15 H103 3.1361 no 2_756
O16 H102 2.5959 no 2_756
O16 H103 3.3173 no 2_756
O18 H22 2.9701 no 2_755
O19 H6 2.9858 no .
O19 H7 3.0396 no .
O20 H36 3.4133 no 2_765
O21 H22 3.1465 no 2_755
O21 H23 2.8686 no 2_755
O21 H51 2.9561 no 1_645
O22 H12J 3.2970 no .
O23 H12E 2.5510 no 2_756
O24 H6 2.8083 no .
O24 H102 3.4982 no 2_756
O24 H103 3.3086 no 2_756
O25 H14A 3.3223 no 2_756
O25 H53 3.0156 no 1_645
O25 H111 2.6762 no .
O26 H45 2.7042 no 1_645
O26 H50 2.9745 no 1_645
O26 H84 3.1939 no 2_855
O26 H88 2.8489 no .
O26 H92A 3.3210 no 2_855
O27 H16B 3.4655 no 1_645
O27 H17B 3.4312 no 1_645
O27 H37 2.9319 no 2_755
O27 H38 3.4728 no 2_755
O27 H42 2.6815 no 2_755
O27 H59A 2.5128 no 2_755
O27 H90 3.1445 no 1_545
N3 H59A 3.4011 no 2_665
N3 H59B 3.4355 no 2_665
N3 H59C 3.4711 no 2_665
N3 H77A 3.3046 no .
N6 H7 3.5862 no .
N7 H22 3.2357 no 2_755
N8 H22 3.0719 no 2_755
C3 H12P 3.4309 no 1_465
C4 H12K 3.5152 no 2_756
C4 H75A 3.4095 no 2_656
C4 H75B 3.5590 no 2_656
C5 H12F 3.3436 no .
C5 H12K 3.1395 no 2_756
C5 H68 3.2027 no .
C5 H75A 3.2945 no 2_656
C5 H98 3.2982 no 2_756
C6 H11F 3.2562 no .
C6 H12F 3.1989 no .
C6 H68 2.7882 no .
C7 H11F 3.1217 no .
C7 H68 3.1496 no .
C7 H77B 3.3264 no .
C11 H12H 3.2922 no 2_756
C12 H35 3.5760 no 2_765
C12 H107 3.5656 no 2_756
C13 H11F 3.5680 no .
C14 H12H 3.2592 no 2_756
C14 H12M 3.3730 no 2_756
C14 H107 3.2770 no 2_756
C14 H112 3.1681 no 2_756
C14 H113 3.3352 no 1_565
C15 H67 3.5662 no .
C15 H76A 3.0234 no .
C15 H77A 3.5432 no .
C16 H42 3.0646 no 2_665
C16 H59A 3.2550 no 2_665
C16 H76A 3.4266 no .
C17 H59A 3.0890 no 2_665
C17 H76A 3.3713 no .
C17 H77A 3.2112 no .
C18 H59B 3.5460 no 2_665
C20 H11C 3.3035 no 2_755
C20 H77A 3.2956 no .
C20 H78A 3.3722 no .
C21 H11C 2.9076 no 2_755
C21 H81 3.1327 no 2_755
C22 H11C 3.0391 no 2_755
C22 H12C 3.5435 no 2_755
C22 H81 2.9509 no 2_755
C22 H87 3.0328 no 2_755
C23 H11C 3.5574 no 2_755
C23 H12C 2.5965 no 2_755
C23 H50 3.4502 no 2_665
C23 H87 2.9738 no 2_755
C24 H12C 3.0689 no 2_755
C25 H61A 3.3743 no 2_765
C26 H11C 3.3528 no 2_755
C26 H61A 2.9381 no 2_765
C27 H11A 2.9228 no 2_755
C27 H11B 3.3241 no 2_755
C27 H11C 3.2097 no 2_755
C27 H61A 2.6932 no 2_765
C27 H83 3.5623 no .
C28 H11A 2.8595 no 2_755
C28 H11B 3.0877 no 2_755
C28 H61A 2.9107 no 2_765
C29 H11A 3.5350 no 2_755
C29 H11B 3.0874 no 2_755
C29 H61A 3.3563 no 2_765
C30 H11B 3.4050 no 2_755
C30 H61A 3.5516 no 2_765
C31 H11A 3.0912 no 2_755
C31 H114 3.3361 no 2_755
C32 H61B 3.3390 no 2_765
C32 H61C 3.2199 no 2_765
C32 H84 3.4967 no 2_765
C33 H57B 3.5978 no 2_765
C33 H61C 3.2417 no 2_765
C34 H61C 2.9277 no 2_765
C35 H11D 2.8185 no 2_765
C35 H12 3.5306 no 2_765
C35 H107 3.5673 no 1_564
C36 H11D 2.5726 no 2_765
C36 H91 3.3337 no 2_765
C36 H99 3.4501 no 2_765
C36 H100 3.3147 no 2_765
C37 H11D 3.5795 no 2_765
C37 H85 3.0027 no 2_765
C37 H91 3.2245 no 2_765
C38 H16A 3.4323 no 2_665
C38 H55B 3.3816 no 2_665
C38 H55C 2.9247 no 2_665
C39 H55B 3.2227 no 2_665
C39 H55C 3.3065 no 2_665
C40 H108 3.3613 no 1_564
C41 H67 3.4705 no 2_665
C41 H100 3.1169 no 2_765
C42 H16A 3.2401 no 2_665
C42 H16B 3.1112 no 2_665
C42 H100 3.5912 no 2_765
C43 H83 3.0460 no 2_765
C44 H83 2.9675 no 2_765
C45 H83 2.8119 no 2_765
C45 H92B 3.1414 no 1_465
C46 H65 3.1802 no 1_565
C46 H92B 3.2740 no 1_465
C46 H95 3.1627 no 1_465
C47 H95 3.5770 no 1_465
C48 H31B 3.5274 no 2_765
C49 H12B 3.1998 no 1_465
C49 H12C 3.4937 no 1_465
C50 H12B 3.4008 no 1_465
C50 H12C 3.2221 no 1_465
C50 H23 3.0124 no 2_665
C50 H87 3.5354 no 1_465
C51 H12B 3.2615 no 1_465
C51 H12C 3.3828 no 1_465
C51 H23 3.5097 no 2_665
C51 H87 3.5945 no 1_465
C52 H12B 2.9394 no 1_465
C52 H12J 3.2424 no 1_465
C53 H12B 2.8847 no 1_465
C53 H12N 3.3658 no 1_465
C54 H59C 3.3703 no 2_665
C55 H12N 3.4248 no 1_465
C55 H38 3.2657 no 2_665
C55 H39 3.5681 no 2_665
C55 H59C 3.3961 no 2_665
C57 H78B 3.3414 no .
C57 H84 3.4242 no .
C57 H85 3.3759 no .
C58 H59C 3.3780 no 2_665
C59 H16A 3.1965 no 2_665
C59 H17B 3.2106 no 2_665
C59 H24 3.5934 no 2_665
C59 H55C 3.5310 no 2_665
C59 H59C 3.2577 no 2_665
C60 H61B 3.4505 no 2_765
C61 H34 3.2913 no 2_765
C61 H57C 3.5169 no 2_765
C61 H61B 3.4171 no 2_765
C63 H96 3.5875 no 1_455
C64 H96 3.3718 no 1_455
C65 H46 3.0240 no 1_545
C65 H90 3.3850 no 1_455
C65 H92C 3.0453 no 1_455
C65 H95 3.3117 no 1_455
C65 H96 3.0361 no 1_455
C66 H16B 3.1654 no .
C66 H42 3.4607 no 2_665
C66 H90 3.2223 no 1_455
C66 H95 3.3763 no 1_455
C66 H96 2.9331 no 1_455
C66 H100 3.1059 no 1_455
C67 H15A 3.2138 no .
C67 H15B 3.3967 no .
C67 H16B 3.1171 no .
C67 H96 3.1378 no 1_455
C67 H100 3.5386 no 1_455
C67 H101 3.4178 no 1_455
C68 H15A 3.4212 no .
C68 H15B 3.0982 no .
C68 H96 3.4707 no 1_455
C69 H102 3.2088 no 2_756
C71 H47 3.3869 no 1_545
C72 H96 3.5344 no 1_455
C72 H97 3.1934 no 1_455
C72 H101 3.5486 no 2_756
C72 H102 3.3645 no 2_756
C73 H96 3.1862 no 1_455
C73 H97 2.9752 no 1_455
C73 H97 3.4643 no 2_756
C73 H101 3.3534 no 2_756
C73 H102 2.7781 no 2_756
C74 H96 3.3957 no 1_455
C74 H97 3.4082 no 2_756
C74 H102 2.6420 no 2_756
C75 H4 3.1685 no 2_656
C75 H5 3.5265 no 2_656
C75 H97 3.0235 no 1_455
C75 H101 3.5087 no 2_756
C76 H7 3.4612 no .
C76 H15B 2.9515 no .
C76 H17A 3.0543 no .
C77 H7 3.1828 no .
C77 H15B 3.1945 no .
C77 H17A 3.1768 no .
C77 H20 3.1080 no .
C77 H57A 3.5766 no .
C78 H20 2.9708 no .
C78 H57A 3.2788 no .
C79 H22 2.9225 no 2_755
C80 H22 3.4517 no 2_755
C80 H57A 3.4268 no .
C81 H22 3.1766 no 2_755
C82 H27 3.4716 no .
C82 H45 3.4550 no 2_765
C82 H92B 3.5280 no 2_855
C83 H27 3.0763 no .
C83 H45 2.9492 no 2_765
C84 H57A 2.9972 no .
C84 H57C 3.1773 no .
C85 H37 3.3259 no 2_765
C85 H57A 2.8156 no .
C85 H57C 3.5350 no .
C86 H51 3.0840 no 1_645
C87 H22 3.3890 no 2_755
C87 H23 3.3471 no 2_755
C87 H50 3.2737 no 1_645
C87 H51 2.8978 no 1_645
C87 H92A 3.2949 no 2_855
C88 H50 3.2653 no 1_645
C88 H51 3.2923 no 1_645
C88 H92A 2.7369 no 2_855
C89 H46 3.3753 no 1_645
C89 H65 3.3407 no 1_655
C90 H37 3.3735 no 2_765
C90 H65 3.3156 no 1_655
C90 H66 3.3622 no 1_655
C91 H37 3.1138 no 2_765
C91 H51 3.5494 no 1_645
C92 H45 3.4328 no 1_645
C92 H46 3.3951 no 1_645
C92 H65 2.8601 no 1_655
C92 H88 3.1176 no 2_855
C93 H12E 3.5328 no 2_756
C93 H12J 3.4749 no .
C93 H51 3.0502 no 1_645
C93 H52 2.7847 no 1_645
C94 H51 3.5881 no 1_645
C94 H52 2.9718 no 1_645
C95 H46 3.0664 no 1_645
C95 H47 3.1653 no 1_645
C96 H47 3.1752 no 1_645
C96 H75A 3.5104 no 1_655
C97 H5 3.3943 no 2_756
C97 H73 3.2685 no 1_655
C97 H73 3.5757 no 2_756
C97 H74 3.5039 no 2_756
C97 H75A 2.6665 no 1_655
C98 H5 3.0499 no 2_756
C98 H12F 3.0575 no 2_756
C98 H75A 3.3629 no 1_655
C99 H36 2.7711 no 2_765
C100 H36 2.8543 no 2_765
C100 H41 2.8107 no 2_765
C100 H66 3.1758 no 1_655
C101 H41 3.0183 no 2_765
C101 H67 3.5038 no 1_655
C101 H73 3.5598 no 2_756
C101 H109 3.4897 no 2_756
C102 H73 3.5582 no 2_756
C102 H74 3.5880 no 2_756
C102 H109 3.1852 no 2_756
C104 H102 3.1528 no 2_756
C104 H103 3.0427 no 2_756
C105 H102 3.4520 no 2_756
C105 H103 3.5578 no 2_756
C106 H12 3.5112 no 2_756
C106 H12I 3.2214 no .
C106 H14C 3.4690 no 2_756
C106 H35 3.5077 no 1_546
C107 H12 3.3773 no 2_756
C107 H14C 3.0186 no 2_756
C107 H35 2.9513 no 1_546
C107 H40 3.4467 no 1_546
C107 H113 3.0532 no 2_746
C108 H40 2.9520 no 1_546
C108 H112 3.5845 no 2_746
C108 H113 3.4013 no 2_746
C109 H102 3.3540 no 2_756
C111 H12I 3.4033 no .
C111 H12O 3.2079 no .
C112 H12O 3.2632 no .
C112 H14C 3.4093 no 2_756
C112 H108 3.3808 no 2_746
C112 H113 3.1094 no 2_746
C113 H14B 3.5834 no 1_545
C113 H14C 3.5975 no 1_545
C113 H107 3.2885 no 2_746
C113 H108 3.5742 no 2_746
C113 H112 3.5183 no 2_746
C113 H113 3.1410 no 2_746
C114 H14B 3.4982 no 1_545
C114 H31C 3.2619 no 2_755
C116 H27 3.5456 no 2_755
C116 H31A 3.3732 no 2_755
C118 H35 3.5576 no 2_765
C118 H36 3.1279 no 2_765
C119 H23 3.4082 no 2_755
C119 H51 3.3905 no 1_645
C120 H23 3.0401 no 2_755
C121 H6 3.3210 no .
C121 H12E 3.4320 no 2_756
C121 H103 3.1378 no 2_756
C122 H6 3.2101 no .
C122 H98 2.9260 no 2_756
C122 H103 3.2923 no 2_756
C123 H14A 3.3742 no 2_756
C123 H53 3.5194 no 1_645
C123 H111 3.3276 no .
C124 H52 3.3463 no 1_645
C124 H106 3.3220 no .
C124 H111 3.2075 no .
C125 H3 3.4851 no 1_645
C125 H14A 3.2384 no 2_756
C125 H53 3.2681 no 1_645
C125 H111 3.4298 no .
C126 H3 3.3404 no 1_645
C126 H53 3.4340 no 1_645
C126 H55B 3.2337 no 1_645
C126 H111 3.5218 no .
H3 C125 3.4851 no 1_465
H3 C126 3.3404 no 1_465
H3 H12L 2.8803 no 1_465
H3 H12N 3.5266 no 1_465
H3 H12P 2.6297 no 1_465
H4 C75 3.1685 no 2_656
H4 H12G 3.5956 no 2_756
H4 H12K 3.5954 no 2_756
H4 H75A 2.9482 no 2_656
H4 H75B 3.1223 no 2_656
H4 H75C 2.8997 no 2_656
H5 C75 3.5265 no 2_656
H5 C97 3.3943 no 2_756
H5 C98 3.0499 no 2_756
H5 H12F 2.9135 no .
H5 H12K 2.9458 no 2_756
H5 H68 3.5064 no .
H5 H75A 2.7321 no 2_656
H5 H97 3.1605 no 2_756
H5 H98 2.4177 no 2_756
H6 O19 2.9858 no .
H6 O24 2.8083 no .
H6 C121 3.3210 no .
H6 C122 3.2101 no .
H6 H11F 3.0515 no .
H6 H12D 3.3136 no .
H6 H12F 2.6180 no .
H6 H68 2.8466 no .
H6 H98 3.5815 no 2_756
H7 O19 3.0396 no .
H7 N6 3.5862 no .
H7 C76 3.4612 no .
H7 C77 3.1828 no .
H7 H11F 2.7975 no .
H7 H68 3.4345 no .
H7 H76A 3.1752 no .
H7 H77A 3.3732 no .
H7 H77B 2.4060 no .
H9 H12L 3.1438 no 1_465
H11A C27 2.9228 no 2_755
H11A C28 2.8595 no 2_755
H11A C29 3.5350 no 2_755
H11A C31 3.0912 no 2_755
H11A H27 2.9773 no 2_755
H11A H31A 2.4867 no 2_755
H11A H31C 3.5865 no 2_755
H11B C27 3.3241 no 2_755
H11B C28 3.0877 no 2_755
H11B C29 3.0874 no 2_755
H11B C30 3.4050 no 2_755
H11B H29 3.4185 no 2_755
H11B H31A 3.4816 no 2_755
H11C C20 3.3035 no 2_755
H11C C21 2.9076 no 2_755
H11C C22 3.0391 no 2_755
H11C C23 3.5574 no 2_755
H11C C26 3.3528 no 2_755
H11C C27 3.2097 no 2_755
H11C H21 3.1275 no 2_755
H11C H22 3.3154 no 2_755
H11C H27 3.3690 no 2_755
H11D C35 2.8185 no 2_765
H11D C36 2.5726 no 2_765
H11D C37 3.5795 no 2_765
H11D H13 3.4299 no .
H11D H35 2.8074 no 2_765
H11D H36 2.3379 no 2_765
H11E H35 3.5913 no 2_765
H11E H36 3.2268 no 2_765
H11E H106 3.2344 no 2_756
H11F C6 3.2562 no .
H11F C7 3.1217 no .
H11F C13 3.5680 no .
H11F H6 3.0515 no .
H11F H7 2.7975 no .
H11F H12 3.5422 no .
H11F H13 2.8940 no .
H12 C35 3.5306 no 2_765
H12 C106 3.5112 no 2_756
H12 C107 3.3773 no 2_756
H12 H11F 3.5422 no .
H12 H35 2.7668 no 2_765
H12 H106 3.0455 no 2_756
H12 H107 2.7635 no 2_756
H12B C49 3.1998 no 1_645
H12B C50 3.4008 no 1_645
H12B C51 3.2615 no 1_645
H12B C52 2.9394 no 1_645
H12B C53 2.8847 no 1_645
H12B H12N 3.3638 no .
H12B H23 3.5810 no 2_755
H12B H52 3.3234 no 1_645
H12B H53 3.2303 no 1_645
H12C C22 3.5435 no 2_755
H12C C23 2.5965 no 2_755
H12C C24 3.0689 no 2_755
H12C C49 3.4937 no 1_645
H12C C50 3.2221 no 1_645
H12C C51 3.3828 no 1_645
H12C H23 2.1369 no 2_755
H12C H24 2.9907 no 2_755
H12C H50 3.4891 no 1_645
H12D O15 3.0390 no 2_756
H12D H6 3.3136 no .
H12D H12K 3.4234 no 2_756
H12D H106 3.4538 no 2_756
H12E Pt8 3.1858 no 2_756
H12E O14 2.5428 no 2_756
H12E O15 2.9639 no 2_756
H12E O23 2.5510 no 2_756
H12E C93 3.5328 no 2_756
H12E C121 3.4320 no 2_756
H12E H12E 3.4045 no 2_756
H12E H98 2.9755 no 2_756
H12E H103 2.8456 no 2_756
H12F O14 3.1433 no 2_756
H12F C5 3.3436 no .
H12F C6 3.1989 no .
H12F C98 3.0575 no 2_756
H12F H5 2.9135 no .
H12F H6 2.6180 no .
H12F H12K 3.1110 no 2_756
H12F H98 2.1021 no 2_756
H12F H103 3.3926 no 2_756
H12G H4 3.5956 no 2_756
H12G H52 3.5243 no 1_645
H12G H53 3.1523 no 1_645
H12H C11 3.2922 no 2_756
H12H C14 3.2592 no 2_756
H12H H14A 2.6087 no 2_756
H12H H14C 3.4995 no 2_756
H12I O15 3.1875 no .
H12I C106 3.2214 no .
H12I C111 3.4033 no .
H12I H106 2.3993 no .
H12I H111 2.6242 no .
H12J O14 2.8045 no .
H12J O22 3.2970 no .
H12J C52 3.2424 no 1_645
H12J C93 3.4749 no .
H12J H52 2.4442 no 1_645
H12J H98 3.5075 no .
H12J H111 3.3197 no .
H12K C4 3.5152 no 2_756
H12K C5 3.1395 no 2_756
H12K H4 3.5954 no 2_756
H12K H5 2.9458 no 2_756
H12K H12D 3.4234 no 2_756
H12K H12F 3.1110 no 2_756
H12K H98 3.2858 no .
H12K H106 3.5215 no .
H12L H3 2.8803 no 1_645
H12L H9 3.1438 no 1_645
H12L H53 2.9910 no 1_645
H12M C14 3.3730 no 2_756
H12M H14A 2.3942 no 2_756
H12M H112 3.4398 no .
H12N C53 3.3658 no 1_645
H12N C55 3.4248 no 1_645
H12N H3 3.5266 no 1_645
H12N H12B 3.3638 no .
H12N H53 2.7274 no 1_645
H12N H55B 2.5351 no 1_645
H12O C111 3.2079 no .
H12O C112 3.2632 no .
H12O H39 3.5926 no 2_755
H12O H40 3.3211 no 2_755
H12O H55B 3.4252 no 1_645
H12O H111 2.9032 no .
H12O H112 3.0154 no .
H12P C3 3.4309 no 1_645
H12P H3 2.6297 no 1_645
H12P H55B 3.2843 no 1_645
H13 H11D 3.4299 no .
H13 H11F 2.8940 no .
H14A O25 3.3223 no 2_756
H14A C123 3.3742 no 2_756
H14A C125 3.2384 no 2_756
H14A H12H 2.6087 no 2_756
H14A H12M 2.3942 no 2_756
H14A H112 2.9002 no 2_756
H14B C113 3.5834 no 1_565
H14B C114 3.4982 no 1_565
H14B H31C 3.2740 no 2_765
H14B H112 3.3757 no 2_756
H14B H113 3.0557 no 1_565
H14B H114 2.8677 no 1_565
H14C C106 3.4690 no 2_756
H14C C107 3.0186 no 2_756
H14C C112 3.4093 no 2_756
H14C C113 3.5975 no 1_565
H14C H12H 3.4995 no 2_756
H14C H106 3.2797 no 2_756
H14C H107 2.3302 no 2_756
H14C H112 2.7387 no 2_756
H14C H113 2.7527 no 1_565
H15A C67 3.2138 no .
H15A C68 3.4212 no .
H15A H42 3.5694 no 2_665
H15A H67 2.9060 no .
H15A H68 3.2741 no .
H15A H76A 3.5294 no .
H15B C67 3.3967 no .
H15B C68 3.0982 no .
H15B C76 2.9515 no .
H15B C77 3.1945 no .
H15B H67 3.5284 no .
H15B H68 3.0280 no .
H15B H76A 2.0964 no .
H15B H76B 3.5923 no .
H15B H77A 2.8647 no .
H15B H77B 3.1674 no .
H16A C38 3.4323 no 2_665
H16A C42 3.2401 no 2_665
H16A C59 3.1965 no 2_665
H16A H38 3.2537 no 2_665
H16A H42 2.8651 no 2_665
H16A H59A 2.7297 no 2_665
H16A H59C 2.7888 no 2_665
H16B O27 3.4655 no 1_465
H16B C42 3.1112 no 2_665
H16B C66 3.1654 no .
H16B C67 3.1171 no .
H16B H42 2.3752 no 2_665
H16B H59A 3.3802 no 2_665
H16B H66 3.2427 no .
H16B H67 3.1809 no .
H16B H76A 3.4288 no .
H17A C76 3.0543 no .
H17A C77 3.1768 no .
H17A H76A 2.5646 no .
H17A H76B 3.0024 no .
H17A H77A 2.4620 no .
H17B O27 3.4312 no 1_465
H17B C59 3.2106 no 2_665
H17B H59A 2.4806 no 2_665
H17B H59B 3.2647 no 2_665
H17B H59C 3.4508 no 2_665
H20 C77 3.1080 no .
H20 C78 2.9708 no .
H20 H76B 3.4014 no .
H20 H77A 2.5183 no .
H20 H78A 2.6212 no .
H20 H78B 2.7753 no .
H21 H11C 3.1275 no 2_755
H21 H21 3.5732 no 2_755
H21 H78A 3.1987 no .
H21 H78A 3.4390 no 2_755
H21 H81 2.8065 no 2_755
H22 O18 2.9701 no 2_755
H22 O21 3.1465 no 2_755
H22 N7 3.2357 no 2_755
H22 N8 3.0719 no 2_755
H22 C79 2.9225 no 2_755
H22 C80 3.4517 no 2_755
H22 C81 3.1766 no 2_755
H22 C87 3.3890 no 2_755
H22 H11C 3.3154 no 2_755
H22 H81 2.4449 no 2_755
H22 H87 2.6119 no 2_755
H23 O21 2.8686 no 2_755
H23 C50 3.0124 no 2_665
H23 C51 3.5097 no 2_665
H23 C87 3.3471 no 2_755
H23 C119 3.4082 no 2_755
H23 C120 3.0401 no 2_755
H23 H12B 3.5810 no 2_755
H23 H12C 2.1369 no 2_755
H23 H50 2.6351 no 2_665
H23 H51 3.5864 no 2_665
H23 H87 2.4983 no 2_755
H24 C59 3.5934 no 2_665
H24 H12C 2.9907 no 2_755
H24 H55A 2.8939 no 2_665
H24 H59A 3.4512 no 2_665
H24 H59B 2.8550 no 2_665
H26 H61A 3.3586 no 2_765
H26 H78B 3.4705 no .
H27 C82 3.4716 no .
H27 C83 3.0763 no .
H27 C116 3.5456 no 2_755
H27 H11A 2.9773 no 2_755
H27 H11C 3.3690 no 2_755
H27 H61A 3.0035 no 2_765
H27 H82 3.4001 no .
H27 H83 2.6441 no .
H29 H11B 3.4185 no 2_755
H30 H55C 3.3947 no 2_665
H31A C116 3.3732 no 2_755
H31A H11A 2.4867 no 2_755
H31A H11B 3.4816 no 2_755
H31A H70 3.1645 no 2_755
H31A H114 3.2112 no 2_755
H31B O4 3.3063 no 2_765
H31B C48 3.5274 no 2_765
H31B H48 3.2016 no 2_765
H31B H61A 3.2897 no 2_765
H31C C114 3.2619 no 2_755
H31C H11A 3.5865 no 2_755
H31C H14B 3.2740 no 2_765
H31C H114 2.6099 no 2_755
H34 C61 3.2913 no 2_765
H34 H61A 3.3050 no 2_765
H34 H61C 2.4769 no 2_765
H35 C12 3.5760 no 2_765
H35 C106 3.5077 no 1_564
H35 C107 2.9513 no 1_564
H35 C118 3.5576 no 2_765
H35 H11D 2.8074 no 2_765
H35 H11E 3.5913 no 2_765
H35 H12 2.7668 no 2_765
H35 H107 2.6301 no 1_564
H36 O20 3.4133 no 2_765
H36 C99 2.7711 no 2_765
H36 C100 2.8543 no 2_765
H36 C118 3.1279 no 2_765
H36 H11D 2.3379 no 2_765
H36 H11E 3.2268 no 2_765
H36 H91 2.8650 no 2_765
H36 H99 2.4592 no 2_765
H36 H100 2.6194 no 2_765
H37 O27 2.9319 no 2_755
H37 C85 3.3259 no 2_765
H37 C90 3.3735 no 2_765
H37 C91 3.1138 no 2_765
H37 H84 3.4211 no 2_765
H37 H85 2.5735 no 2_765
H37 H90 3.1127 no 2_765
H37 H91 2.6295 no 2_765
H38 O27 3.4728 no 2_755
H38 C55 3.2657 no 2_665
H38 H16A 3.2537 no 2_665
H38 H55B 3.3317 no 2_665
H38 H55C 2.4140 no 2_665
H39 C55 3.5681 no 2_665
H39 H12O 3.5926 no 2_755
H39 H55B 3.0688 no 2_665
H39 H55C 3.2244 no 2_665
H40 C107 3.4467 no 1_564
H40 C108 2.9520 no 1_564
H40 H12O 3.3211 no 2_755
H40 H107 3.4088 no 1_564
H40 H108 2.4040 no 1_564
H41 C100 2.8107 no 2_765
H41 C101 3.0183 no 2_765
H41 H66 3.3660 no 2_665
H41 H67 2.8766 no 2_665
H41 H100 2.3878 no 2_765
H41 H101 2.8234 no 2_765
H42 O27 2.6815 no 2_755
H42 C16 3.0646 no 2_665
H42 C66 3.4607 no 2_665
H42 H15A 3.5694 no 2_665
H42 H16A 2.8651 no 2_665
H42 H16B 2.3752 no 2_665
H42 H66 2.8958 no 2_665
H42 H67 3.3396 no 2_665
H42 H100 3.4378 no 2_765
H45 O26 2.7042 no 1_465
H45 C82 3.4550 no 2_765
H45 C83 2.9492 no 2_765
H45 C92 3.4328 no 1_465
H45 H82 3.4099 no 2_765
H45 H83 2.5101 no 2_765
H45 H88 3.1877 no 1_465
H45 H92B 2.5407 no 1_465
H46 C65 3.0240 no 1_565
H46 C89 3.3753 no 1_465
H46 C92 3.3951 no 1_465
H46 C95 3.0664 no 1_465
H46 H64 3.4620 no 1_565
H46 H65 2.3307 no 1_565
H46 H92B 2.8160 no 1_465
H46 H92C 3.5590 no 1_465
H46 H95 2.4118 no 1_465
H47 C71 3.3869 no 1_565
H47 C95 3.1653 no 1_465
H47 C96 3.1752 no 1_465
H47 H71 3.1649 no 1_565
H47 H95 3.3182 no 1_465
H47 H96 3.3626 no 1_465
H48 H31B 3.2016 no 2_765
H50 O26 2.9745 no 1_465
H50 C23 3.4502 no 2_665
H50 C87 3.2737 no 1_465
H50 C88 3.2653 no 1_465
H50 H12C 3.4891 no 1_465
H50 H23 2.6351 no 2_665
H50 H87 2.9572 no 1_465
H50 H88 2.9367 no 1_465
H51 Pt7 3.4957 no 1_465
H51 O13 2.3043 no 1_465
H51 O21 2.9561 no 1_465
H51 C86 3.0840 no 1_465
H51 C87 2.8978 no 1_465
H51 C88 3.2923 no 1_465
H51 C91 3.5494 no 1_465
H51 C93 3.0502 no 1_465
H51 C94 3.5881 no 1_465
H51 C119 3.3905 no 1_465
H51 H23 3.5864 no 2_665
H51 H87 3.0877 no 1_465
H51 H95 3.1412 no 1_465
H52 O13 3.1749 no 1_465
H52 O14 3.0744 no 1_465
H52 C93 2.7847 no 1_465
H52 C94 2.9718 no 1_465
H52 C124 3.3463 no 1_465
H52 H12B 3.3234 no 1_465
H52 H12G 3.5243 no 1_465
H52 H12J 2.4442 no 1_465
H53 O25 3.0156 no 1_465
H53 C123 3.5194 no 1_465
H53 C125 3.2681 no 1_465
H53 C126 3.4340 no 1_465
H53 H12B 3.2303 no 1_465
H53 H12G 3.1523 no 1_465
H53 H12L 2.9910 no 1_465
H53 H12N 2.7274 no 1_465
H55A H24 2.8939 no 2_665
H55B C38 3.3816 no 2_665
H55B C39 3.2227 no 2_665
H55B C126 3.2337 no 1_465
H55B H12N 2.5351 no 1_465
H55B H12O 3.4252 no 1_465
H55B H12P 3.2843 no 1_465
H55B H38 3.3317 no 2_665
H55B H39 3.0688 no 2_665
H55C O9 3.2756 no 2_665
H55C C38 2.9247 no 2_665
H55C C39 3.3065 no 2_665
H55C C59 3.5310 no 2_665
H55C H30 3.3947 no 2_665
H55C H38 2.4140 no 2_665
H55C H39 3.2244 no 2_665
H55C H59C 2.6459 no 2_665
H57A C77 3.5766 no .
H57A C78 3.2788 no .
H57A C80 3.4268 no .
H57A C84 2.9972 no .
H57A C85 2.8156 no .
H57A H77A 3.2636 no .
H57A H77B 3.5052 no .
H57A H78B 2.4021 no .
H57A H84 3.1853 no .
H57A H85 2.8631 no .
H57B C33 3.5978 no 2_765
H57B H85 3.2375 no .
H57C O11 2.9637 no 2_765
H57C C61 3.5169 no 2_765
H57C C84 3.1773 no .
H57C C85 3.5350 no .
H57C H61A 3.2677 no 2_765
H57C H61B 3.1447 no 2_765
H57C H84 2.8988 no .
H57C H85 3.5022 no .
H59A O27 2.5128 no 2_755
H59A N3 3.4011 no 2_665
H59A C16 3.2550 no 2_665
H59A C17 3.0890 no 2_665
H59A H16A 2.7297 no 2_665
H59A H16B 3.3802 no 2_665
H59A H17B 2.4806 no 2_665
H59A H24 3.4512 no 2_665
H59B O9 3.2333 no 2_665
H59B N3 3.4355 no 2_665
H59B C18 3.5460 no 2_665
H59B H17B 3.2647 no 2_665
H59B H24 2.8550 no 2_665
H59B H59C 3.0312 no 2_665
H59C O6 2.5206 no 2_665
H59C O9 3.2574 no 2_665
H59C N3 3.4711 no 2_665
H59C C54 3.3703 no 2_665
H59C C55 3.3961 no 2_665
H59C C58 3.3780 no 2_665
H59C C59 3.2577 no 2_665
H59C H16A 2.7888 no 2_665
H59C H17B 3.4508 no 2_665
H59C H55C 2.6459 no 2_665
H59C H59B 3.0312 no 2_665
H59C H59C 2.9396 no 2_665
H61A O1 3.1007 no 2_765
H61A O8 3.0193 no 2_765
H61A C25 3.3743 no 2_765
H61A C26 2.9381 no 2_765
H61A C27 2.6932 no 2_765
H61A C28 2.9107 no 2_765
H61A C29 3.3563 no 2_765
H61A C30 3.5516 no 2_765
H61A H26 3.3586 no 2_765
H61A H27 3.0035 no 2_765
H61A H31B 3.2897 no 2_765
H61A H34 3.3050 no 2_765
H61A H57C 3.2677 no 2_765
H61B O1 2.8646 no 2_765
H61B O8 2.6514 no 2_765
H61B O11 3.1127 no 2_765
H61B C32 3.3390 no 2_765
H61B C60 3.4505 no 2_765
H61B C61 3.4171 no 2_765
H61B H57C 3.1447 no 2_765
H61B H61B 2.6361 no 2_765
H61C O1 2.8923 no 2_765
H61C C32 3.2199 no 2_765
H61C C33 3.2417 no 2_765
H61C C34 2.9277 no 2_765
H61C H34 2.4769 no 2_765
H64 H46 3.4620 no 1_545
H64 H82 3.5633 no 2_755
H65 C46 3.1802 no 1_545
H65 C89 3.3407 no 1_455
H65 C90 3.3156 no 1_455
H65 C92 2.8601 no 1_455
H65 H46 2.3307 no 1_545
H65 H90 2.8563 no 1_455
H65 H92B 2.7244 no 1_455
H65 H92C 2.3355 no 1_455
H65 H95 2.9896 no 1_455
H65 H96 3.4227 no 1_455
H66 C90 3.3622 no 1_455
H66 C100 3.1758 no 1_455
H66 H16B 3.2427 no .
H66 H41 3.3660 no 2_665
H66 H42 2.8958 no 2_665
H66 H90 2.5131 no 1_455
H66 H92C 3.5433 no 1_455
H66 H95 3.1244 no 1_455
H66 H96 3.2842 no 1_455
H66 H100 2.3650 no 1_455
H67 C15 3.5662 no .
H67 C41 3.4705 no 2_665
H67 C101 3.5038 no 1_455
H67 H15A 2.9060 no .
H67 H15B 3.5284 no .
H67 H16B 3.1809 no .
H67 H41 2.8766 no 2_665
H67 H42 3.3396 no 2_665
H67 H96 3.5749 no 1_455
H67 H100 3.2281 no 1_455
H67 H101 2.8344 no 1_455
H68 C5 3.2027 no .
H68 C6 2.7882 no .
H68 C7 3.1496 no .
H68 H5 3.5064 no .
H68 H6 2.8466 no .
H68 H7 3.4345 no .
H68 H15A 3.2741 no .
H68 H15B 3.0280 no .
H70 H31A 3.1645 no 2_755
H71 H47 3.1649 no 1_545
H73 C97 3.2685 no 1_455
H73 C97 3.5757 no 2_756
H73 C101 3.5598 no 2_756
H73 C102 3.5582 no 2_756
H73 H73 2.7831 no 2_656
H73 H96 3.3361 no 1_455
H73 H97 2.5079 no 1_455
H73 H97 2.8809 no 2_756
H73 H101 3.0808 no 2_756
H73 H102 3.0463 no 2_756
H74 C97 3.5039 no 2_756
H74 C102 3.5880 no 2_756
H74 H97 2.7670 no 2_756
H74 H102 2.7791 no 2_756
H75A C4 3.4095 no 2_656
H75A C5 3.2945 no 2_656
H75A C96 3.5104 no 1_455
H75A C97 2.6665 no 1_455
H75A C98 3.3629 no 1_455
H75A H4 2.9482 no 2_656
H75A H5 2.7321 no 2_656
H75A H97 2.2463 no 1_455
H75A H98 3.5603 no 1_455
H75B C4 3.5590 no 2_656
H75B H4 3.1223 no 2_656
H75B H97 3.4221 no 1_455
H75B H101 2.7134 no 2_756
H75C H4 2.8997 no 2_656
H76A C15 3.0234 no .
H76A C16 3.4266 no .
H76A C17 3.3713 no .
H76A H7 3.1752 no .
H76A H15A 3.5294 no .
H76A H15B 2.0964 no .
H76A H16B 3.4288 no .
H76A H17A 2.5646 no .
H76B H15B 3.5923 no .
H76B H17A 3.0024 no .
H76B H20 3.4014 no .
H77A O7 2.8015 no .
H77A N3 3.3046 no .
H77A C15 3.5432 no .
H77A C17 3.2112 no .
H77A C20 3.2956 no .
H77A H7 3.3732 no .
H77A H15B 2.8647 no .
H77A H17A 2.4620 no .
H77A H20 2.5183 no .
H77A H57A 3.2636 no .
H77B O7 3.4622 no .
H77B C7 3.3264 no .
H77B H7 2.4060 no .
H77B H15B 3.1674 no .
H77B H57A 3.5052 no .
H78A C20 3.3722 no .
H78A H20 2.6212 no .
H78A H21 3.1987 no .
H78A H21 3.4390 no 2_755
H78B C57 3.3414 no .
H78B H20 2.7753 no .
H78B H26 3.4705 no .
H78B H57A 2.4021 no .
H81 C21 3.1327 no 2_755
H81 C22 2.9509 no 2_755
H81 H21 2.8065 no 2_755
H81 H22 2.4449 no 2_755
H82 H27 3.4001 no .
H82 H45 3.4099 no 2_765
H82 H64 3.5633 no 2_755
H82 H92B 3.3071 no 2_855
H83 O3 2.7900 no 2_765
H83 C27 3.5623 no .
H83 C43 3.0460 no 2_765
H83 C44 2.9675 no 2_765
H83 C45 2.8119 no 2_765
H83 H27 2.6441 no .
H83 H45 2.5101 no 2_765
H84 Pt4 3.3661 no 2_765
H84 O2 2.5515 no 2_765
H84 O3 2.8749 no 2_765
H84 O11 3.1672 no 2_765
H84 O26 3.1939 no 2_855
H84 C32 3.4967 no 2_765
H84 C57 3.4242 no .
H84 H37 3.4211 no 2_765
H84 H57A 3.1853 no .
H84 H57C 2.8988 no .
H85 C37 3.0027 no 2_765
H85 C57 3.3759 no .
H85 H37 2.5735 no 2_765
H85 H57A 2.8631 no .
H85 H57B 3.2375 no .
H85 H57C 3.5022 no .
H87 C22 3.0328 no 2_755
H87 C23 2.9738 no 2_755
H87 C50 3.5354 no 1_645
H87 C51 3.5945 no 1_645
H87 H22 2.6119 no 2_755
H87 H23 2.4983 no 2_755
H87 H50 2.9572 no 1_645
H87 H51 3.0877 no 1_645
H87 H92A 3.2159 no 2_855
H88 O26 2.8489 no .
H88 C92 3.1176 no 2_855
H88 H45 3.1877 no 1_645
H88 H50 2.9367 no 1_645
H88 H88 3.4379 no 2_855
H88 H92A 2.1666 no 2_855
H90 O27 3.1445 no 1_565
H90 C65 3.3850 no 1_655
H90 C66 3.2223 no 1_655
H90 H37 3.1127 no 2_765
H90 H65 2.8563 no 1_655
H90 H66 2.5131 no 1_655
H91 C36 3.3337 no 2_765
H91 C37 3.2245 no 2_765
H91 H36 2.8650 no 2_765
H91 H37 2.6295 no 2_765
H92A O26 3.3210 no 2_855
H92A C87 3.2949 no 2_855
H92A C88 2.7369 no 2_855
H92A H87 3.2159 no 2_855
H92A H88 2.1666 no 2_855
H92A H92A 3.4642 no 2_855
H92B C45 3.1414 no 1_645
H92B C46 3.2740 no 1_645
H92B C82 3.5280 no 2_855
H92B H45 2.5407 no 1_645
H92B H46 2.8160 no 1_645
H92B H65 2.7244 no 1_655
H92B H82 3.3071 no 2_855
H92C C65 3.0453 no 1_655
H92C H46 3.5590 no 1_645
H92C H65 2.3355 no 1_655
H92C H66 3.5433 no 1_655
H95 C46 3.1627 no 1_645
H95 C47 3.5770 no 1_645
H95 C65 3.3117 no 1_655
H95 C66 3.3763 no 1_655
H95 H46 2.4118 no 1_645
H95 H47 3.3182 no 1_645
H95 H51 3.1412 no 1_645
H95 H65 2.9896 no 1_655
H95 H66 3.1244 no 1_655
H96 C63 3.5875 no 1_655
H96 C64 3.3718 no 1_655
H96 C65 3.0361 no 1_655
H96 C66 2.9331 no 1_655
H96 C67 3.1378 no 1_655
H96 C68 3.4707 no 1_655
H96 C72 3.5344 no 1_655
H96 C73 3.1862 no 1_655
H96 C74 3.3957 no 1_655
H96 H47 3.3626 no 1_645
H96 H65 3.4227 no 1_655
H96 H66 3.2842 no 1_655
H96 H67 3.5749 no 1_655
H96 H73 3.3361 no 1_655
H97 C72 3.1934 no 1_655
H97 C73 2.9752 no 1_655
H97 C73 3.4643 no 2_756
H97 C74 3.4082 no 2_756
H97 C75 3.0235 no 1_655
H97 H5 3.1605 no 2_756
H97 H73 2.5079 no 1_655
H97 H73 2.8809 no 2_756
H97 H74 2.7670 no 2_756
H97 H75A 2.2463 no 1_655
H97 H75B 3.4221 no 1_655
H98 C5 3.2982 no 2_756
H98 C122 2.9260 no 2_756
H98 H5 2.4177 no 2_756
H98 H6 3.5815 no 2_756
H98 H12E 2.9755 no 2_756
H98 H12F 2.1021 no 2_756
H98 H12J 3.5075 no .
H98 H12K 3.2858 no .
H98 H75A 3.5603 no 1_655
H99 C36 3.4501 no 2_765
H99 H36 2.4592 no 2_765
H100 C36 3.3147 no 2_765
H100 C41 3.1169 no 2_765
H100 C42 3.5912 no 2_765
H100 C66 3.1059 no 1_655
H100 C67 3.5386 no 1_655
H100 H36 2.6194 no 2_765
H100 H41 2.3878 no 2_765
H100 H42 3.4378 no 2_765
H100 H66 2.3650 no 1_655
H100 H67 3.2281 no 1_655
H101 C67 3.4178 no 1_655
H101 C72 3.5486 no 2_756
H101 C73 3.3534 no 2_756
H101 C75 3.5087 no 2_756
H101 H41 2.8234 no 2_765
H101 H67 2.8344 no 1_655
H101 H73 3.0808 no 2_756
H101 H75B 2.7134 no 2_756
H101 H109 3.4903 no 2_756
H102 O16 2.5959 no 2_756
H102 O24 3.4982 no 2_756
H102 C69 3.2088 no 2_756
H102 C72 3.3645 no 2_756
H102 C73 2.7781 no 2_756
H102 C74 2.6420 no 2_756
H102 C104 3.1528 no 2_756
H102 C105 3.4520 no 2_756
H102 C109 3.3540 no 2_756
H102 H73 3.0463 no 2_756
H102 H74 2.7791 no 2_756
H102 H109 2.9088 no 2_756
H103 O15 3.1361 no 2_756
H103 O16 3.3173 no 2_756
H103 O24 3.3086 no 2_756
H103 C104 3.0427 no 2_756
H103 C105 3.5578 no 2_756
H103 C121 3.1378 no 2_756
H103 C122 3.2923 no 2_756
H103 H12E 2.8456 no 2_756
H103 H12F 3.3926 no 2_756
H106 C124 3.3220 no .
H106 H11E 3.2344 no 2_756
H106 H12 3.0455 no 2_756
H106 H12D 3.4538 no 2_756
H106 H12I 2.3993 no .
H106 H12K 3.5215 no .
H106 H14C 3.2797 no 2_756
H107 C12 3.5656 no 2_756
H107 C14 3.2770 no 2_756
H107 C35 3.5673 no 1_546
H107 C113 3.2885 no 2_746
H107 H12 2.7635 no 2_756
H107 H14C 2.3302 no 2_756
H107 H35 2.6301 no 1_546
H107 H40 3.4088 no 1_546
H107 H113 2.5097 no 2_746
H108 C40 3.3613 no 1_546
H108 C112 3.3808 no 2_746
H108 C113 3.5742 no 2_746
H108 H40 2.4040 no 1_546
H108 H112 2.8059 no 2_746
H108 H113 3.2211 no 2_746
H109 C101 3.4897 no 2_756
H109 C102 3.1852 no 2_756
H109 H101 3.4903 no 2_756
H109 H102 2.9088 no 2_756
H111 O25 2.6762 no .
H111 C123 3.3276 no .
H111 C124 3.2075 no .
H111 C125 3.4298 no .
H111 C126 3.5218 no .
H111 H12I 2.6242 no .
H111 H12J 3.3197 no .
H111 H12O 2.9032 no .
H112 C14 3.1681 no 2_756
H112 C108 3.5845 no 2_746
H112 C113 3.5183 no 2_746
H112 H12M 3.4398 no .
H112 H12O 3.0154 no .
H112 H14A 2.9002 no 2_756
H112 H14B 3.3757 no 2_756
H112 H14C 2.7387 no 2_756
H112 H108 2.8059 no 2_746
H112 H113 2.6861 no 2_746
H113 Fe4 3.5195 no 2_746
H113 C14 3.3352 no 1_545
H113 C107 3.0532 no 2_746
H113 C108 3.4013 no 2_746
H113 C112 3.1094 no 2_746
H113 C113 3.1410 no 2_746
H113 H14B 3.0557 no 1_545
H113 H14C 2.7527 no 1_545
H113 H107 2.5097 no 2_746
H113 H108 3.2211 no 2_746
H113 H112 2.6861 no 2_746
H113 H113 2.7720 no 2_746
H114 C31 3.3361 no 2_755
H114 H14B 2.8677 no 1_545
H114 H31A 3.2112 no 2_755
H114 H31C 2.6099 no 2_755
